data_7036249
loop_
_publ_author_name
'Champion, Martin J. D.'
'Levason, William'
'Pugh, David'
'Reid, Gillian'

_publ_section_title
;
 Neutral thioether and selenoether macrocyclic coordination to Group 1
 cations (Li-Cs) - synthesis, spectroscopic and structural properties.
;
_journal_issue 43
_journal_name_full 'Dalton transactions (Cambridge, England : 2003)'
_journal_page_first 18748
_journal_page_last 18759
_journal_paper_doi 10.1039/c5dt02583d
_journal_volume 44
_journal_year 2015
_chemical_formula_moiety 'C32 H12 B F24, C12 H24 Na O4 S2'
_chemical_formula_sum 'C44 H36 B F24 Na O4 S2'
_chemical_formula_weight 1182.65
_chemical_name_systematic
;
 ?
;
_space_group_crystal_system monoclinic
_space_group_IT_number 7
_space_group_name_Hall 'P -2yc'
_space_group_name_H-M_alt 'P 1 c 1'
_symmetry_space_group_name_Hall 'P -2yc'
_symmetry_space_group_name_H-M 'P 1 c 1'
_atom_sites_solution_hydrogens geom
_audit_creation_method SHELXL-2013
_audit_update_record
;
2015-07-30 deposited with the CCDC.
2015-08-24 downloaded from the CCDC.
;
_cell_angle_alpha 90
_cell_angle_beta 97.460(3)
_cell_angle_gamma 90
_cell_formula_units_Z 4
_cell_length_a 12.682(3)
_cell_length_b 22.573(5)
_cell_length_c 17.452(4)
_cell_measurement_reflns_used 11864
_cell_measurement_temperature 100(2)
_cell_measurement_theta_max 27.5
_cell_measurement_theta_min 2.4
_cell_volume 4954(2)
_computing_cell_refinement
;
CrystalClear-SM Expert 2.1 b29 (Rigaku, 2013)
;
_computing_data_collection
;
CrystalClear-SM Expert 2.1 b29 (Rigaku, 2013)
;
_computing_data_reduction
;
CrystalClear-SM Expert 2.1 b29 (Rigaku, 2013)
;
_computing_molecular_graphics 'ORTEP-III (Farrugia, 1997)'
_computing_publication_material 'PLATON (Spek, 2003), WinGX (Farrugia, 1999) and enCIFer (Allen et al., 2004).'
_computing_structure_refinement 'SHELXL-2013 (Sheldrick, 2013)'
_computing_structure_solution 'Olex2 (Dolomanov et al., 2009)'
_diffrn_ambient_temperature 100(2)
_diffrn_detector 'CCD plate'
_diffrn_detector_area_resol_mean 28.5714
_diffrn_detector_type 'Rigaku HG Saturn724+ (2x2 bin mode)'
_diffrn_measured_fraction_theta_full 0.995
_diffrn_measured_fraction_theta_max 0.995
_diffrn_measurement_device 'four-circle \k diffractometer'
_diffrn_measurement_device_type 'Rigaku AFC12 (Left)'
_diffrn_measurement_method 'profile data from \w-scans'
_diffrn_measurement_specimen_support 'MiTeGen micromount'
_diffrn_radiation_collimation 'Confocal mirrors, HF Varimax '
_diffrn_radiation_type MoK\a
_diffrn_radiation_wavelength 0.71075
_diffrn_reflns_av_R_equivalents 0.0381
_diffrn_reflns_av_unetI/netI 0.0493
_diffrn_reflns_laue_measured_fraction_full 0.995
_diffrn_reflns_laue_measured_fraction_max 0.995
_diffrn_reflns_limit_h_max 15
_diffrn_reflns_limit_h_min -15
_diffrn_reflns_limit_k_max 26
_diffrn_reflns_limit_k_min -26
_diffrn_reflns_limit_l_max 20
_diffrn_reflns_limit_l_min -20
_diffrn_reflns_number 37772
_diffrn_reflns_point_group_measured_fraction_full 0.995
_diffrn_reflns_point_group_measured_fraction_max 0.995
_diffrn_reflns_theta_full 25.000
_diffrn_reflns_theta_max 25.027
_diffrn_reflns_theta_min 2.952
_diffrn_source 'Rotating Anode'
_diffrn_source_current 55.0
_diffrn_source_power 2.475
_diffrn_source_voltage 45.0
_exptl_absorpt_coefficient_mu 0.249
_exptl_absorpt_correction_T_max 1.000
_exptl_absorpt_correction_T_min 0.661
_exptl_absorpt_correction_type multi-scan
_exptl_absorpt_process_details 'CrystalClear-SM Expert 2.1 b29 (Rigaku, 2013)'
_exptl_crystal_colour colourless
_exptl_crystal_density_diffrn 1.586
_exptl_crystal_description block
_exptl_crystal_F_000 2384
_exptl_crystal_recrystallization_method 'Re-crystallisation from solvent: CH2Cl2/hexane'
_exptl_crystal_size_max 0.110
_exptl_crystal_size_mid 0.100
_exptl_crystal_size_min 0.070
_refine_diff_density_max 0.545
_refine_diff_density_min -0.281
_refine_diff_density_rms 0.046
_refine_ls_abs_structure_details
;
 Refined as an inversion twin.
;
_refine_ls_abs_structure_Flack 0.01(8)
_refine_ls_extinction_method none
_refine_ls_goodness_of_fit_ref 1.015
_refine_ls_hydrogen_treatment constr
_refine_ls_matrix_type full
_refine_ls_number_parameters 1574
_refine_ls_number_reflns 16023
_refine_ls_number_restraints 2326
_refine_ls_restrained_S_all 1.034
_refine_ls_R_factor_all 0.0508
_refine_ls_R_factor_gt 0.0424
_refine_ls_shift/su_max 0.001
_refine_ls_shift/su_mean 0.000
_refine_ls_structure_factor_coef Fsqd
_refine_ls_weighting_details 'w=1/[\s^2^(Fo^2^)+(0.0455P)^2^+1.9290P] where P=(Fo^2^+2Fc^2^)/3'
_refine_ls_weighting_scheme calc
_refine_ls_wR_factor_gt 0.0962
_refine_ls_wR_factor_ref 0.1016
_reflns_Friedel_coverage 0.997
_reflns_friedel_fraction_full 0.996
_reflns_friedel_fraction_max 0.996
_reflns_number_gt 14298
_reflns_number_total 16023
_reflns_threshold_expression 'I > 2\s(I)'
_cod_data_source_file c5dt02583d1.cif
_cod_data_source_block shelx
_cod_depositor_comments 'Adding full bibliography for 7036247--7036257.cif.'
_cod_original_cell_volume 4953.5(19)
_cod_database_code 7036249
_shelx_space_group_comment
;
The symmetry employed for this shelxl refinement is uniquely defined
by the following loop, which should always be used as a source of
symmetry information in preference to the above space-group names.
They are only intended as comments.
;
_shelx_estimated_absorpt_t_min 0.973
_shelx_estimated_absorpt_t_max 0.983
_shelxl_version_number 2013-4

loop_
_space_group_symop_operation_xyz
'x, y, z'
'x, -y, z+1/2'

loop_
_atom_site_label
_atom_site_type_symbol
_atom_site_fract_x
_atom_site_fract_y
_atom_site_fract_z
_atom_site_U_iso_or_equiv
_atom_site_adp_type
_atom_site_occupancy
_atom_site_site_symmetry_order
_atom_site_calc_flag
_atom_site_refinement_flags_posn
_atom_site_refinement_flags_adp
_atom_site_refinement_flags_occupancy
_atom_site_disorder_assembly
_atom_site_disorder_group
C1 C 0.8203(3) 0.97902(19) 0.4194(2) 0.0202(9) Uani 1 1 d . U . . .
C2 C 0.9226(4) 1.00202(19) 0.4400(3) 0.0230(9) Uani 1 1 d . U . . .
H2 H 0.9781 0.9758 0.4599 0.028 Uiso 1 1 calc R U . . .
C3 C 0.9460(4) 1.0619(2) 0.4326(3) 0.0246(10) Uani 1 1 d . U . . .
C4 C 0.8666(4) 1.1021(2) 0.4040(3) 0.0263(10) Uani 1 1 d . U . . .
H4 H 0.8821 1.1430 0.3993 0.032 Uiso 1 1 calc R U . . .
C5 C 0.7651(4) 1.0805(2) 0.3828(3) 0.0253(10) Uani 1 1 d . U . . .
C6 C 0.7436(3) 1.02037(19) 0.3900(3) 0.0220(9) Uani 1 1 d . U . . .
H6 H 0.6733 1.0068 0.3742 0.026 Uiso 1 1 calc R U . . .
C7 C 1.0570(4) 1.0826(2) 0.4578(3) 0.0317(11) Uani 1 1 d . U . . .
C8 C 0.6766(4) 1.1209(2) 0.3520(3) 0.0333(11) Uani 1 1 d . U . . .
C9 C 0.8853(3) 0.88013(17) 0.4913(3) 0.0192(9) Uani 1 1 d . U . . .
C10 C 0.8751(4) 0.88580(18) 0.5701(3) 0.0220(9) Uani 1 1 d . U . . .
H10 H 0.8111 0.9017 0.5844 0.026 Uiso 1 1 calc R U . . .
C11 C 0.9551(4) 0.8691(2) 0.6277(3) 0.0262(10) Uani 1 1 d . U . . .
C12 C 1.0500(4) 0.8450(2) 0.6103(3) 0.0290(11) Uani 1 1 d . U . . .
H12 H 1.1044 0.8330 0.6499 0.035 Uiso 1 1 calc R U . . .
C13 C 1.0622(4) 0.8390(2) 0.5332(3) 0.0277(10) Uani 1 1 d . U . . .
C14 C 0.9820(3) 0.85594(19) 0.4753(3) 0.0226(9) Uani 1 1 d . U . . .
H14 H 0.9931 0.8509 0.4229 0.027 Uiso 1 1 calc R U . . .
C15 C 0.9371(4) 0.8777(2) 0.7102(3) 0.0315(11) Uani 1 1 d . U . . .
C16 C 1.1625(4) 0.8150(2) 0.5088(3) 0.0393(13) Uani 1 1 d D U . . .
C17 C 0.6774(3) 0.89416(19) 0.4503(3) 0.0204(9) Uani 1 1 d . U . . .
C18 C 0.6273(4) 0.93315(19) 0.4966(3) 0.0253(10) Uani 1 1 d . U . . .
H18 H 0.6596 0.9704 0.5098 0.030 Uiso 1 1 calc R U . . .
C19 C 0.5314(4) 0.9191(2) 0.5240(3) 0.0310(11) Uani 1 1 d . U . . .
C20 C 0.4822(4) 0.8646(2) 0.5075(3) 0.0278(11) Uani 1 1 d . U . . .
H20 H 0.4180 0.8546 0.5269 0.033 Uiso 1 1 calc R U . . .
C21 C 0.5308(3) 0.8252(2) 0.4614(3) 0.0246(10) Uani 1 1 d . U . . .
C22 C 0.6256(3) 0.83985(19) 0.4340(3) 0.0214(9) Uani 1 1 d . U . . .
H22 H 0.6566 0.8119 0.4029 0.026 Uiso 1 1 calc R U . . .
C23 C 0.4820(5) 0.9627(2) 0.5739(4) 0.0497(15) Uani 1 1 d D U . . .
C24 C 0.4804(4) 0.7664(2) 0.4436(3) 0.0347(12) Uani 1 1 d D U . . .
C25 C 0.8050(3) 0.87666(18) 0.3402(3) 0.0204(9) Uani 1 1 d . U . . .
C26 C 0.7935(4) 0.9085(2) 0.2701(3) 0.0254(10) Uani 1 1 d . U . . .
H26 H 0.7807 0.9500 0.2714 0.031 Uiso 1 1 calc R U . . .
C27 C 0.8002(4) 0.8816(2) 0.1994(3) 0.0307(11) Uani 1 1 d . U . . .
C28 C 0.8196(4) 0.8209(2) 0.1942(3) 0.0310(11) Uani 1 1 d . U . . .
H28 H 0.8243 0.8025 0.1458 0.037 Uiso 1 1 calc R U . . .
C29 C 0.8318(4) 0.7880(2) 0.2624(3) 0.0257(10) Uani 1 1 d . U . . .
C30 C 0.8245(3) 0.81587(19) 0.3327(3) 0.0221(9) Uani 1 1 d . U . . .
H30 H 0.8333 0.7924 0.3783 0.026 Uiso 1 1 calc R U . . .
C31 C 0.7886(4) 0.9169(2) 0.1270(3) 0.0427(13) Uani 1 1 d D U . . .
C32 C 0.8547(4) 0.7231(2) 0.2620(3) 0.0354(12) Uani 1 1 d . U . . .
C33 C 1.3572(3) 1.47155(18) 0.4019(2) 0.0184(9) Uani 1 1 d . U . . .
C34 C 1.4604(4) 1.49311(19) 0.4234(3) 0.0208(9) Uani 1 1 d . U . . .
H34 H 1.5148 1.4659 0.4424 0.025 Uiso 1 1 calc R U . . .
C35 C 1.4866(4) 1.55322(19) 0.4182(3) 0.0221(9) Uani 1 1 d . U . . .
C36 C 1.4087(3) 1.59452(19) 0.3918(3) 0.0220(9) Uani 1 1 d . U . . .
H36 H 1.4258 1.6353 0.3880 0.026 Uiso 1 1 calc R U . . .
C37 C 1.3054(3) 1.57464(19) 0.3711(3) 0.0219(9) Uani 1 1 d . U . . .
C38 C 1.2814(3) 1.51440(19) 0.3755(3) 0.0214(9) Uani 1 1 d . U . . .
H38 H 1.2103 1.5020 0.3598 0.026 Uiso 1 1 calc R U . . .
C39 C 1.5976(4) 1.57343(19) 0.4424(3) 0.0250(10) Uani 1 1 d . U . . .
C40 C 1.2172(4) 1.6169(2) 0.3441(3) 0.0296(11) Uani 1 1 d . U . . .
C41 C 1.3419(3) 1.37016(19) 0.3201(3) 0.0193(9) Uani 1 1 d . U . . .
C42 C 1.3332(3) 1.4022(2) 0.2507(3) 0.0209(9) Uani 1 1 d . U . . .
H42 H 1.3260 1.4441 0.2525 0.025 Uiso 1 1 calc R U . . .
C43 C 1.3347(3) 1.3748(2) 0.1791(3) 0.0248(10) Uani 1 1 d . U . . .
C44 C 1.3483(3) 1.3140(2) 0.1736(3) 0.0267(10) Uani 1 1 d . U . . .
H44 H 1.3498 1.2954 0.1249 0.032 Uiso 1 1 calc R U . . .
C45 C 1.3597(3) 1.2809(2) 0.2418(3) 0.0234(10) Uani 1 1 d . U . . .
C46 C 1.3563(3) 1.30861(19) 0.3131(3) 0.0197(9) Uani 1 1 d . U . . .
H46 H 1.3642 1.2850 0.3585 0.024 Uiso 1 1 calc R U . . .
C47 C 1.3247(4) 1.4118(2) 0.1071(3) 0.0317(11) Uani 1 1 d . U . . .
C48 C 1.3742(4) 1.2152(2) 0.2397(3) 0.0322(11) Uani 1 1 d . U . . .
C49 C 1.4129(3) 1.37033(18) 0.4735(3) 0.0186(9) Uani 1 1 d . U . . .
C50 C 1.5101(3) 1.34590(18) 0.4595(3) 0.0208(9) Uani 1 1 d . U . . .
H50 H 1.5246 1.3424 0.4077 0.025 Uiso 1 1 calc R U . . .
C51 C 1.5863(3) 1.32650(19) 0.5190(3) 0.0230(9) Uani 1 1 d . U . . .
C52 C 1.5678(4) 1.3306(2) 0.5950(3) 0.0275(10) Uani 1 1 d . U . . .
H52 H 1.6194 1.3173 0.6358 0.033 Uiso 1 1 calc R U . . .
C53 C 1.4718(4) 1.3545(2) 0.6104(3) 0.0273(10) Uani 1 1 d . U . . .
C54 C 1.3961(3) 1.37361(19) 0.5508(3) 0.0223(9) Uani 1 1 d . U . . .
H54 H 1.3309 1.3894 0.5630 0.027 Uiso 1 1 calc R U . . .
C55 C 1.6900(4) 1.3019(2) 0.5012(3) 0.0292(11) Uani 1 1 d . U . . .
C56 C 1.4475(4) 1.3597(3) 0.6918(3) 0.0384(13) Uani 1 1 d . U . . .
C57 C 1.2060(3) 1.38971(18) 0.4222(2) 0.0181(9) Uani 1 1 d . U . . .
C58 C 1.1585(3) 1.42562(19) 0.4735(3) 0.0235(10) Uani 1 1 d . U . . .
H58 H 1.1977 1.4582 0.4970 0.028 Uiso 1 1 calc R U . . .
C59 C 1.0561(4) 1.4155(2) 0.4916(3) 0.0274(10) Uani 1 1 d . U . . .
C60 C 0.9963(4) 1.3689(2) 0.4590(3) 0.0272(10) Uani 1 1 d . U . . .
H60 H 0.9265 1.3619 0.4712 0.033 Uiso 1 1 calc R U . . .
C61 C 1.0408(3) 1.33225(19) 0.4078(3) 0.0224(9) Uani 1 1 d . U . . .
C62 C 1.1430(3) 1.34277(18) 0.3902(3) 0.0191(9) Uani 1 1 d . U . . .
H62 H 1.1712 1.3170 0.3549 0.023 Uiso 1 1 calc R U . . .
C63 C 1.0113(4) 1.4560(2) 0.5479(4) 0.0412(14) Uani 1 1 d . U . . .
C64 C 0.9766(4) 1.2807(2) 0.3733(3) 0.0293(11) Uani 1 1 d . U . . .
C65 C 1.2545(5) 0.9619(3) 0.7469(4) 0.0575(17) Uani 1 1 d . U . . .
H65A H 1.2209 0.9354 0.7819 0.069 Uiso 1 1 calc R U . . .
H65B H 1.2911 0.9364 0.7125 0.069 Uiso 1 1 calc R U . . .
C66 C 1.3369(5) 0.9977(3) 0.7950(4) 0.0567(17) Uani 1 1 d . U . . .
H66A H 1.3066 1.0140 0.8401 0.068 Uiso 1 1 calc R U . . .
H66B H 1.3978 0.9721 0.8144 0.068 Uiso 1 1 calc R U . . .
C67A C 1.472(2) 1.0696(14) 0.7792(13) 0.036(4) Uani 0.62(2) 1 d . U P A 1
H67A H 1.5288 1.0433 0.7656 0.043 Uiso 0.62(2) 1 calc R U P A 1
H67B H 1.4782 1.0722 0.8362 0.043 Uiso 0.62(2) 1 calc R U P A 1
C68A C 1.4850(10) 1.1305(6) 0.7461(7) 0.038(3) Uani 0.62(2) 1 d . U P A 1
H68A H 1.4371 1.1592 0.7671 0.045 Uiso 0.62(2) 1 calc R U P A 1
H68B H 1.5592 1.1443 0.7593 0.045 Uiso 0.62(2) 1 calc R U P A 1
C69A C 1.4923(16) 1.1746(8) 0.6241(11) 0.036(4) Uani 0.62(2) 1 d . U P A 1
H69A H 1.5693 1.1815 0.6387 0.043 Uiso 0.62(2) 1 calc R U P A 1
H69B H 1.4538 1.2106 0.6371 0.043 Uiso 0.62(2) 1 calc R U P A 1
C70A C 1.470(2) 1.1632(14) 0.5391(10) 0.041(4) Uani 0.62(2) 1 d . U P A 1
H70A H 1.5126 1.1286 0.5262 0.049 Uiso 0.62(2) 1 calc R U P A 1
H70B H 1.4938 1.1979 0.5112 0.049 Uiso 0.62(2) 1 calc R U P A 1
C67B C 1.466(4) 1.073(2) 0.793(2) 0.045(7) Uani 0.38(2) 1 d D U P A 2
H67C H 1.5153 1.0427 0.8186 0.054 Uiso 0.38(2) 1 calc R U P A 2
H67D H 1.4459 1.1005 0.8324 0.054 Uiso 0.38(2) 1 calc R U P A 2
C68B C 1.5173(13) 1.1060(9) 0.7301(10) 0.034(4) Uani 0.38(2) 1 d D U P A 2
H68C H 1.5828 1.1266 0.7531 0.041 Uiso 0.38(2) 1 calc R U P A 2
H68D H 1.5358 1.0781 0.6902 0.041 Uiso 0.38(2) 1 calc R U P A 2
C69B C 1.478(3) 1.1898(14) 0.642(2) 0.040(6) Uani 0.38(2) 1 d . U P A 2
H69C H 1.5527 1.2003 0.6619 0.049 Uiso 0.38(2) 1 calc R U P A 2
H69D H 1.4357 1.2266 0.6388 0.049 Uiso 0.38(2) 1 calc R U P A 2
C70B C 1.475(3) 1.164(2) 0.5615(19) 0.040(6) Uani 0.38(2) 1 d . U P A 2
H70C H 1.5143 1.1254 0.5660 0.048 Uiso 0.38(2) 1 calc R U P A 2
H70D H 1.5141 1.1905 0.5303 0.048 Uiso 0.38(2) 1 calc R U P A 2
C71 C 1.2833(4) 1.2244(2) 0.5084(3) 0.0412(13) Uani 1 1 d . U . . .
H71A H 1.3424 1.2513 0.5280 0.049 Uiso 1 1 calc R U . . .
H71B H 1.2581 1.2364 0.4545 0.049 Uiso 1 1 calc R U . . .
C72 C 1.1941(4) 1.2338(2) 0.5560(3) 0.0351(12) Uani 1 1 d . U . . .
H72A H 1.1790 1.2767 0.5593 0.042 Uiso 1 1 calc R U . . .
H72B H 1.1290 1.2140 0.5309 0.042 Uiso 1 1 calc R U . . .
C73A C 1.144(3) 1.2265(17) 0.6815(15) 0.038(5) Uani 0.633(16) 1 d D U P A 1
H73A H 1.0721 1.2215 0.6529 0.045 Uiso 0.633(16) 1 calc R U P A 1
H73B H 1.1535 1.2687 0.6964 0.045 Uiso 0.633(16) 1 calc R U P A 1
C74A C 1.1552(14) 1.1894(6) 0.7513(13) 0.041(3) Uani 0.633(16) 1 d D U P A 1
H74A H 1.2279 1.1929 0.7795 0.049 Uiso 0.633(16) 1 calc R U P A 1
H74B H 1.1036 1.2019 0.7861 0.049 Uiso 0.633(16) 1 calc R U P A 1
C75A C 1.1230(10) 1.0901(5) 0.7891(7) 0.047(3) Uani 0.633(16) 1 d . U P A 1
H75A H 1.0744 1.1075 0.8230 0.057 Uiso 0.633(16) 1 calc R U P A 1
H75B H 1.1929 1.0831 0.8202 0.057 Uiso 0.633(16) 1 calc R U P A 1
C76A C 1.078(2) 1.0322(9) 0.7549(18) 0.052(5) Uani 0.633(16) 1 d . U P A 1
H76A H 1.0043 1.0392 0.7299 0.062 Uiso 0.633(16) 1 calc R U P A 1
H76B H 1.0741 1.0035 0.7974 0.062 Uiso 0.633(16) 1 calc R U P A 1
C73B C 1.153(5) 1.232(3) 0.684(2) 0.033(7) Uani 0.367(16) 1 d D U P A 2
H73C H 1.0778 1.2244 0.6638 0.040 Uiso 0.367(16) 1 calc R U P A 2
H73D H 1.1625 1.2756 0.6915 0.040 Uiso 0.367(16) 1 calc R U P A 2
C74B C 1.184(2) 1.1995(7) 0.761(2) 0.029(4) Uani 0.367(16) 1 d D U P A 2
H74C H 1.2577 1.2101 0.7817 0.035 Uiso 0.367(16) 1 calc R U P A 2
H74D H 1.1373 1.2140 0.7989 0.035 Uiso 0.367(16) 1 calc R U P A 2
C75B C 1.0717(14) 1.1135(7) 0.7501(11) 0.037(5) Uani 0.367(16) 1 d . U P A 2
H75C H 1.0340 1.1220 0.6980 0.044 Uiso 0.367(16) 1 calc R U P A 2
H75D H 1.0312 1.1317 0.7889 0.044 Uiso 0.367(16) 1 calc R U P A 2
C76B C 1.081(4) 1.0453(16) 0.763(3) 0.040(5) Uani 0.367(16) 1 d . U P A 2
H76C H 1.0080 1.0291 0.7631 0.048 Uiso 0.367(16) 1 calc R U P A 2
H76D H 1.1200 1.0381 0.8151 0.048 Uiso 0.367(16) 1 calc R U P A 2
C77 C 0.8148(5) 0.7138(2) 0.5240(3) 0.0424(13) Uani 1 1 d . U . . .
H77A H 0.8618 0.7452 0.5078 0.051 Uiso 1 1 calc R U . . .
H77B H 0.7540 0.7100 0.4825 0.051 Uiso 1 1 calc R U . . .
C78 C 0.7716(5) 0.7353(2) 0.5962(4) 0.0422(13) Uani 1 1 d . U . . .
H78A H 0.8307 0.7509 0.6333 0.051 Uiso 1 1 calc R U . . .
H78B H 0.7204 0.7679 0.5825 0.051 Uiso 1 1 calc R U . . .
C79 C 0.6650(4) 0.7086(2) 0.6922(3) 0.0325(11) Uani 1 1 d . U . . .
H79A H 0.6077 0.7364 0.6720 0.039 Uiso 1 1 calc R U . . .
H79B H 0.7144 0.7295 0.7318 0.039 Uiso 1 1 calc R U . . .
C80 C 0.6184(4) 0.6554(2) 0.7274(3) 0.0377(12) Uani 1 1 d . U . . .
H80A H 0.5785 0.6682 0.7696 0.045 Uiso 1 1 calc R U . . .
H80B H 0.5682 0.6350 0.6877 0.045 Uiso 1 1 calc R U . . .
C81 C 0.6639(5) 0.5674(2) 0.7976(3) 0.0385(13) Uani 1 1 d . U . . .
H81A H 0.6186 0.5825 0.8354 0.046 Uiso 1 1 calc R U . . .
H81B H 0.7268 0.5484 0.8271 0.046 Uiso 1 1 calc R U . . .
C82 C 0.6016(4) 0.5202(2) 0.7478(3) 0.0337(12) Uani 1 1 d . U . . .
H82A H 0.5294 0.5358 0.7308 0.040 Uiso 1 1 calc R U . . .
H82B H 0.5938 0.4851 0.7805 0.040 Uiso 1 1 calc R U . . .
C83 C 0.7558(4) 0.4413(2) 0.7007(3) 0.0350(12) Uani 1 1 d . U . . .
H83A H 0.7192 0.4112 0.7289 0.042 Uiso 1 1 calc R U . . .
H83B H 0.7815 0.4211 0.6563 0.042 Uiso 1 1 calc R U . . .
C84 C 0.8513(4) 0.4630(2) 0.7536(3) 0.0353(12) Uani 1 1 d . U . . .
H84A H 0.8296 0.4746 0.8040 0.042 Uiso 1 1 calc R U . . .
H84B H 0.9045 0.4308 0.7629 0.042 Uiso 1 1 calc R U . . .
C85 C 0.9945(4) 0.5315(2) 0.7634(3) 0.0378(12) Uani 1 1 d . U . . .
H85A H 1.0422 0.4970 0.7752 0.045 Uiso 1 1 calc R U . . .
H85B H 0.9797 0.5490 0.8129 0.045 Uiso 1 1 calc R U . . .
C86 C 1.0478(4) 0.5765(2) 0.7185(3) 0.0351(12) Uani 1 1 d . U . . .
H86A H 1.1163 0.5887 0.7481 0.042 Uiso 1 1 calc R U . . .
H86B H 1.0624 0.5593 0.6688 0.042 Uiso 1 1 calc R U . . .
C87 C 1.0235(4) 0.6740(2) 0.6647(4) 0.0432(14) Uani 1 1 d . U . . .
H87A H 1.0990 0.6793 0.6864 0.052 Uiso 1 1 calc R U . . .
H87B H 0.9853 0.7110 0.6741 0.052 Uiso 1 1 calc R U . . .
C88 C 1.0171(4) 0.6643(3) 0.5785(4) 0.0465(14) Uani 1 1 d . U . . .
H88A H 1.0676 0.6323 0.5694 0.056 Uiso 1 1 calc R U . . .
H88B H 1.0414 0.7009 0.5549 0.056 Uiso 1 1 calc R U . . .
B1 B 0.7961(4) 0.9078(2) 0.4246(3) 0.0197(10) Uani 1 1 d . U . . .
B2 B 1.3291(4) 1.4004(2) 0.4044(3) 0.0193(10) Uani 1 1 d . U . . .
O1 O 1.3725(3) 1.04481(18) 0.7512(3) 0.0517(11) Uani 1 1 d . U . . .
O2A O 1.4594(6) 1.1255(4) 0.6661(5) 0.034(2) Uani 0.62(2) 1 d . U P A 1
O2B O 1.4372(9) 1.1490(6) 0.6963(9) 0.031(3) Uani 0.38(2) 1 d . U P A 2
O3 O 1.2222(3) 1.21017(14) 0.6326(2) 0.0318(8) Uani 1 1 d D U . . .
O4A O 1.1345(7) 1.1295(3) 0.7261(5) 0.0318(19) Uani 0.633(16) 1 d D U P A 1
O4B O 1.1755(12) 1.1368(5) 0.7574(9) 0.030(3) Uani 0.367(16) 1 d D U P A 2
O5 O 0.7207(3) 0.68914(13) 0.6309(2) 0.0299(7) Uani 1 1 d . U . . .
O6 O 0.6992(3) 0.61651(14) 0.7563(2) 0.0342(8) Uani 1 1 d . U . . .
O7 O 0.8974(2) 0.51258(14) 0.7198(2) 0.0287(7) Uani 1 1 d . U . . .
O8 O 0.9795(3) 0.62647(15) 0.7046(2) 0.0337(8) Uani 1 1 d . U . . .
F1 F 1.0752(3) 1.09368(17) 0.53363(18) 0.0582(10) Uani 1 1 d . U . . .
F2 F 1.1305(3) 1.04334(15) 0.4434(3) 0.0711(12) Uani 1 1 d . U . . .
F3 F 1.0809(2) 1.13326(13) 0.42439(18) 0.0438(8) Uani 1 1 d . U . . .
F4 F 0.7053(3) 1.17763(13) 0.3492(2) 0.0571(10) Uani 1 1 d . U . . .
F5 F 0.6360(3) 1.10704(16) 0.2800(2) 0.0722(12) Uani 1 1 d . U . . .
F6 F 0.5968(3) 1.11939(18) 0.3940(3) 0.0743(13) Uani 1 1 d . U . . .
F7 F 0.8921(3) 0.93000(13) 0.72258(17) 0.0443(8) Uani 1 1 d . U . . .
F8 F 0.8724(2) 0.83602(13) 0.73374(17) 0.0405(7) Uani 1 1 d . U . . .
F9 F 1.0275(3) 0.87488(14) 0.76009(17) 0.0437(8) Uani 1 1 d . U . . .
F10A F 1.1446(4) 0.7684(3) 0.4591(4) 0.0488(15) Uani 0.798(13) 1 d . U P B 1
F11A F 1.2117(4) 0.8539(2) 0.4661(5) 0.065(2) Uani 0.798(13) 1 d . U P B 1
F12A F 1.2340(5) 0.7961(4) 0.5644(3) 0.070(2) Uani 0.798(13) 1 d D U P B 1
F13A F 0.4833(7) 1.0170(2) 0.5471(5) 0.064(2) Uani 0.768(15) 1 d . U P C 1
F14A F 0.3753(5) 0.9511(3) 0.5736(6) 0.085(3) Uani 0.768(15) 1 d . U P C 1
F15A F 0.5284(7) 0.9637(4) 0.6451(3) 0.086(3) Uani 0.768(15) 1 d D U P C 1
F16A F 0.3833(6) 0.7727(3) 0.4040(7) 0.079(3) Uani 0.683(16) 1 d . U P D 1
F17A F 0.4631(11) 0.7363(4) 0.5045(4) 0.088(4) Uani 0.683(16) 1 d . U P D 1
F18A F 0.5327(6) 0.7317(3) 0.4017(7) 0.070(3) Uani 0.683(16) 1 d D U P D 1
F19A F 0.7208(9) 0.9672(4) 0.1335(4) 0.074(3) Uani 0.599(16) 1 d . U P E 1
F20A F 0.8729(6) 0.9428(5) 0.1108(5) 0.069(3) Uani 0.599(16) 1 d D U P E 1
F21A F 0.7378(11) 0.8913(6) 0.0669(7) 0.073(4) Uani 0.599(16) 1 d D U P E 1
F10B F 1.156(2) 0.7939(14) 0.4396(10) 0.065(6) Uani 0.202(13) 1 d D U P B 2
F11B F 1.2355(14) 0.8581(8) 0.5316(19) 0.061(6) Uani 0.202(13) 1 d . U P B 2
F12B F 1.1973(17) 0.7737(8) 0.5629(13) 0.041(5) Uani 0.202(13) 1 d D U P B 2
F13B F 0.430(2) 0.9373(8) 0.6251(15) 0.066(7) Uani 0.232(15) 1 d . U P C 2
F14B F 0.5569(14) 0.9964(11) 0.6179(15) 0.074(7) Uani 0.232(15) 1 d D U P C 2
F15B F 0.430(2) 1.0051(11) 0.5324(14) 0.082(7) Uani 0.232(15) 1 d D U P C 2
F16B F 0.5326(14) 0.7234(5) 0.4848(12) 0.069(6) Uani 0.317(16) 1 d . U P D 2
F17B F 0.4791(19) 0.7505(8) 0.3699(7) 0.071(5) Uani 0.317(16) 1 d D U P D 2
F18B F 0.3839(10) 0.7605(6) 0.4572(14) 0.060(5) Uani 0.317(16) 1 d D U P D 2
F19B F 0.8718(10) 0.9007(9) 0.0860(7) 0.083(5) Uani 0.401(16) 1 d D U P E 2
F20B F 0.7057(12) 0.9037(10) 0.0789(11) 0.068(5) Uani 0.401(16) 1 d D U P E 2
F21B F 0.7989(16) 0.9728(4) 0.1358(6) 0.068(5) Uani 0.401(16) 1 d D U P E 2
F22 F 0.8580(5) 0.70096(16) 0.1927(2) 0.0864(15) Uani 1 1 d . U . . .
F23 F 0.7825(4) 0.69163(15) 0.2925(3) 0.0920(16) Uani 1 1 d . U . . .
F24 F 0.9446(4) 0.70946(16) 0.3033(3) 0.0842(15) Uani 1 1 d . U . . .
F25 F 1.6319(2) 1.61177(14) 0.39290(18) 0.0444(8) Uani 1 1 d . U . . .
F26 F 1.6092(2) 1.60128(14) 0.51114(18) 0.0426(8) Uani 1 1 d . U . . .
F27 F 1.6686(2) 1.52917(13) 0.4503(2) 0.0458(8) Uani 1 1 d . U . . .
F28 F 1.1756(3) 1.60700(13) 0.27041(19) 0.0449(8) Uani 1 1 d . U . . .
F29 F 1.1357(2) 1.61164(14) 0.3858(2) 0.0478(8) Uani 1 1 d . U . . .
F30 F 1.2471(2) 1.67362(12) 0.34810(19) 0.0396(7) Uani 1 1 d . U . . .
F31 F 1.2619(4) 1.4581(2) 0.1108(2) 0.0856(15) Uani 1 1 d . U . . .
F32 F 1.4162(3) 1.43311(19) 0.0917(2) 0.0647(11) Uani 1 1 d . U . . .
F33 F 1.2825(4) 1.3822(2) 0.0451(2) 0.0821(14) Uani 1 1 d . U . . .
F34 F 1.4147(3) 1.19651(13) 0.1766(2) 0.0487(8) Uani 1 1 d . U . . .
F35 F 1.2816(3) 1.18640(13) 0.2394(2) 0.0478(8) Uani 1 1 d . U . . .
F36 F 1.4382(3) 1.19484(14) 0.3006(2) 0.0533(9) Uani 1 1 d . U . . .
F37 F 1.7020(2) 1.30324(16) 0.42685(18) 0.0498(9) Uani 1 1 d . U . . .
F38 F 1.7042(2) 1.24508(14) 0.5236(2) 0.0543(9) Uani 1 1 d . U . . .
F39 F 1.7728(2) 1.33094(17) 0.5385(2) 0.0551(10) Uani 1 1 d . U . . .
F40 F 1.5314(3) 1.3502(2) 0.74428(19) 0.0712(12) Uani 1 1 d . U . . .
F41 F 1.4126(3) 1.41477(17) 0.7072(2) 0.0610(10) Uani 1 1 d . U . . .
F42 F 1.3708(3) 1.32289(17) 0.70697(19) 0.0553(9) Uani 1 1 d . U . . .
F43 F 1.0586(4) 1.44787(17) 0.6191(2) 0.0744(13) Uani 1 1 d . U . . .
F44 F 1.0260(3) 1.51309(14) 0.5331(2) 0.0531(9) Uani 1 1 d . U . . .
F45 F 0.9074(3) 1.44996(19) 0.5473(3) 0.0843(15) Uani 1 1 d . U . . .
F46 F 0.8882(2) 1.29789(13) 0.32746(19) 0.0411(7) Uani 1 1 d . U . . .
F47 F 0.9417(2) 1.24655(12) 0.42860(19) 0.0398(7) Uani 1 1 d . U . . .
F48 F 1.0305(2) 1.24532(13) 0.3310(2) 0.0442(8) Uani 1 1 d . U . . .
S1 S 1.15028(13) 1.00093(7) 0.68797(9) 0.0466(4) Uani 1 1 d . U . . .
S2 S 1.33593(11) 1.14968(6) 0.50658(9) 0.0384(3) Uani 1 1 d . U . . .
S3 S 0.88781(11) 0.64500(6) 0.52864(8) 0.0363(3) Uani 1 1 d . U . . .
S4 S 0.65851(9) 0.49630(5) 0.66305(7) 0.0287(3) Uani 1 1 d . U . . .
Na1 Na 1.27036(14) 1.10338(8) 0.64950(12) 0.0329(5) Uani 1 1 d . U . . .
Na2 Na 0.80284(14) 0.59477(8) 0.65729(11) 0.0285(4) Uani 1 1 d . U . . .

loop_
_atom_site_aniso_label
_atom_site_aniso_U_11
_atom_site_aniso_U_22
_atom_site_aniso_U_33
_atom_site_aniso_U_23
_atom_site_aniso_U_13
_atom_site_aniso_U_12
C1 0.028(2) 0.019(2) 0.014(2) 0.0006(17) 0.0010(18) -0.0021(17)
C2 0.029(2) 0.022(2) 0.017(2) -0.0002(19) -0.0001(19) -0.0036(18)
C3 0.036(2) 0.022(2) 0.015(2) -0.0010(19) 0.003(2) -0.0092(19)
C4 0.042(3) 0.019(2) 0.018(2) 0.0014(18) 0.005(2) -0.0056(19)
C5 0.038(3) 0.021(2) 0.017(2) 0.0014(18) 0.005(2) 0.0003(19)
C6 0.027(2) 0.022(2) 0.017(2) -0.0014(18) 0.0024(19) -0.0014(18)
C7 0.040(3) 0.026(2) 0.028(3) 0.001(2) 0.000(2) -0.011(2)
C8 0.046(3) 0.025(2) 0.029(3) 0.006(2) 0.004(2) 0.001(2)
C9 0.025(2) 0.0108(19) 0.022(2) 0.0005(17) 0.0028(19) -0.0059(16)
C10 0.029(2) 0.019(2) 0.018(2) 0.0021(18) 0.0020(19) -0.0060(18)
C11 0.035(3) 0.022(2) 0.020(2) 0.0026(19) -0.002(2) -0.0093(19)
C12 0.032(2) 0.025(2) 0.027(3) 0.007(2) -0.007(2) -0.0018(19)
C13 0.029(2) 0.025(2) 0.028(3) 0.003(2) -0.002(2) -0.0034(19)
C14 0.024(2) 0.022(2) 0.021(2) 0.0008(19) 0.0021(19) -0.0011(17)
C15 0.045(3) 0.027(3) 0.021(3) 0.002(2) -0.003(2) -0.010(2)
C16 0.025(2) 0.046(3) 0.045(3) 0.009(3) -0.002(2) 0.004(2)
C17 0.023(2) 0.020(2) 0.018(2) 0.0032(18) 0.0015(18) -0.0004(17)
C18 0.035(2) 0.018(2) 0.024(3) -0.0037(19) 0.006(2) -0.0073(19)
C19 0.034(3) 0.024(2) 0.037(3) -0.002(2) 0.012(2) -0.002(2)
C20 0.028(2) 0.023(2) 0.034(3) 0.000(2) 0.012(2) -0.0026(19)
C21 0.023(2) 0.022(2) 0.029(3) 0.0008(19) 0.002(2) -0.0003(17)
C22 0.023(2) 0.019(2) 0.023(2) 0.0005(18) 0.0041(19) 0.0003(17)
C23 0.055(3) 0.029(3) 0.073(4) -0.013(3) 0.038(3) -0.011(3)
C24 0.031(3) 0.027(3) 0.049(3) -0.006(2) 0.015(2) -0.005(2)
C25 0.019(2) 0.022(2) 0.020(2) 0.0003(18) 0.0036(18) -0.0048(17)
C26 0.032(2) 0.023(2) 0.022(2) 0.0005(19) 0.002(2) -0.0018(19)
C27 0.036(3) 0.036(3) 0.019(2) 0.003(2) 0.002(2) -0.006(2)
C28 0.036(3) 0.037(3) 0.020(3) -0.007(2) 0.006(2) -0.009(2)
C29 0.030(2) 0.026(2) 0.022(2) -0.0063(19) 0.004(2) -0.0041(19)
C30 0.024(2) 0.023(2) 0.019(2) 0.0017(18) 0.0031(19) -0.0021(18)
C31 0.058(3) 0.048(3) 0.022(3) 0.005(2) 0.003(3) -0.011(3)
C32 0.045(3) 0.031(3) 0.031(3) -0.011(2) 0.008(2) -0.005(2)
C33 0.025(2) 0.019(2) 0.013(2) -0.0014(17) 0.0074(18) -0.0025(17)
C34 0.026(2) 0.020(2) 0.016(2) 0.0006(18) 0.0040(18) -0.0023(17)
C35 0.030(2) 0.023(2) 0.015(2) -0.0047(18) 0.0087(19) -0.0045(18)
C36 0.032(2) 0.018(2) 0.018(2) -0.0032(18) 0.009(2) -0.0063(18)
C37 0.029(2) 0.021(2) 0.016(2) 0.0010(18) 0.0035(18) 0.0004(18)
C38 0.024(2) 0.023(2) 0.018(2) -0.0035(18) 0.0052(19) -0.0043(18)
C39 0.033(2) 0.020(2) 0.023(2) -0.0003(19) 0.004(2) -0.0069(19)
C40 0.032(2) 0.023(2) 0.033(3) 0.000(2) 0.004(2) -0.0036(19)
C41 0.0174(19) 0.023(2) 0.017(2) 0.0004(18) 0.0029(17) -0.0042(17)
C42 0.019(2) 0.025(2) 0.019(2) 0.0005(19) 0.0061(18) -0.0017(17)
C43 0.021(2) 0.038(3) 0.016(2) -0.001(2) 0.0047(19) -0.0005(19)
C44 0.021(2) 0.039(3) 0.020(2) -0.008(2) 0.0064(19) 0.0010(19)
C45 0.019(2) 0.029(2) 0.023(2) -0.0073(19) 0.0049(19) -0.0016(18)
C46 0.019(2) 0.022(2) 0.018(2) -0.0003(18) 0.0035(18) -0.0011(17)
C47 0.029(2) 0.046(3) 0.020(3) 0.005(2) 0.004(2) 0.001(2)
C48 0.035(3) 0.032(3) 0.029(3) -0.009(2) -0.001(2) 0.005(2)
C49 0.025(2) 0.015(2) 0.017(2) -0.0019(17) 0.0039(18) -0.0084(17)
C50 0.027(2) 0.020(2) 0.015(2) 0.0011(18) 0.0051(19) -0.0073(17)
C51 0.023(2) 0.022(2) 0.024(2) 0.0018(19) 0.0023(19) -0.0078(17)
C52 0.028(2) 0.033(3) 0.020(2) 0.006(2) -0.002(2) -0.0088(19)
C53 0.032(2) 0.032(3) 0.019(2) -0.001(2) 0.004(2) -0.012(2)
C54 0.023(2) 0.022(2) 0.022(2) -0.0025(19) 0.0041(19) -0.0064(18)
C55 0.029(2) 0.034(3) 0.024(3) 0.007(2) -0.001(2) -0.004(2)
C56 0.032(3) 0.065(4) 0.017(3) 0.000(3) 0.001(2) -0.010(3)
C57 0.025(2) 0.014(2) 0.015(2) 0.0028(17) 0.0025(18) -0.0031(16)
C58 0.028(2) 0.021(2) 0.023(2) -0.0055(19) 0.0055(19) -0.0044(18)
C59 0.030(2) 0.024(2) 0.030(3) -0.005(2) 0.011(2) -0.0045(19)
C60 0.025(2) 0.025(2) 0.032(3) -0.002(2) 0.009(2) -0.0035(19)
C61 0.024(2) 0.018(2) 0.025(3) -0.0014(19) 0.0009(19) -0.0040(17)
C62 0.022(2) 0.017(2) 0.018(2) 0.0007(17) 0.0028(18) 0.0013(16)
C63 0.037(3) 0.045(3) 0.046(3) -0.018(3) 0.021(3) -0.016(2)
C64 0.026(2) 0.022(2) 0.039(3) -0.006(2) 0.005(2) -0.0049(19)
C65 0.070(4) 0.038(3) 0.066(5) 0.020(3) 0.014(4) -0.004(3)
C66 0.068(4) 0.052(4) 0.047(4) 0.023(3) -0.003(3) 0.000(3)
C67A 0.036(6) 0.054(8) 0.016(7) -0.006(6) -0.002(5) 0.006(5)
C68A 0.033(5) 0.044(6) 0.035(5) -0.005(5) 0.000(4) -0.006(4)
C69A 0.027(6) 0.031(9) 0.050(9) 0.007(6) 0.001(6) -0.008(6)
C70A 0.037(6) 0.042(7) 0.044(9) 0.014(8) 0.011(7) 0.001(5)
C67B 0.051(14) 0.039(11) 0.042(17) 0.000(10) -0.005(9) 0.008(9)
C68B 0.019(6) 0.040(9) 0.041(9) -0.013(7) -0.003(6) 0.008(6)
C69B 0.032(11) 0.025(12) 0.063(13) -0.003(8) 0.002(9) -0.011(8)
C70B 0.023(7) 0.050(12) 0.046(13) 0.016(13) 0.004(10) -0.016(7)
C71 0.046(3) 0.036(3) 0.040(3) 0.013(3) 0.003(3) -0.003(2)
C72 0.045(3) 0.025(3) 0.033(3) 0.003(2) -0.003(2) 0.001(2)
C73A 0.045(10) 0.025(7) 0.044(8) -0.008(6) 0.013(8) 0.001(6)
C74A 0.042(8) 0.042(6) 0.039(7) -0.011(5) 0.004(7) -0.002(5)
C75A 0.060(6) 0.049(6) 0.039(6) 0.009(5) 0.032(5) 0.014(5)
C76A 0.043(7) 0.049(9) 0.067(12) 0.012(7) 0.021(7) -0.010(7)
C73B 0.038(14) 0.033(14) 0.026(10) -0.005(9) -0.004(9) 0.009(13)
C74B 0.031(11) 0.027(8) 0.028(9) -0.003(7) 0.001(9) -0.001(6)
C75B 0.037(9) 0.035(8) 0.041(10) -0.008(7) 0.012(8) -0.005(6)
C76B 0.038(10) 0.048(11) 0.037(12) 0.013(11) 0.006(9) -0.013(9)
C77 0.054(3) 0.037(3) 0.036(3) 0.012(2) 0.005(3) -0.010(2)
C78 0.052(3) 0.026(3) 0.049(4) 0.011(2) 0.009(3) -0.003(2)
C79 0.035(3) 0.022(2) 0.039(3) -0.003(2) 0.001(2) 0.006(2)
C80 0.038(3) 0.042(3) 0.034(3) 0.004(2) 0.011(2) 0.011(2)
C81 0.054(3) 0.029(3) 0.038(3) -0.001(2) 0.027(3) 0.000(2)
C82 0.031(3) 0.034(3) 0.039(3) 0.005(2) 0.015(2) 0.002(2)
C83 0.038(3) 0.023(2) 0.047(3) 0.005(2) 0.015(3) 0.004(2)
C84 0.038(3) 0.029(3) 0.038(3) 0.008(2) 0.006(2) 0.008(2)
C85 0.037(3) 0.033(3) 0.038(3) -0.005(2) -0.012(2) 0.010(2)
C86 0.028(2) 0.037(3) 0.039(3) -0.015(2) 0.001(2) 0.002(2)
C87 0.040(3) 0.036(3) 0.053(4) -0.006(3) 0.002(3) -0.015(2)
C88 0.040(3) 0.047(3) 0.055(4) 0.008(3) 0.017(3) -0.015(3)
B1 0.021(2) 0.018(2) 0.019(3) 0.0009(19) 0.000(2) -0.0032(18)
B2 0.024(2) 0.017(2) 0.017(3) -0.0007(19) 0.003(2) -0.0055(18)
O1 0.038(2) 0.057(3) 0.057(3) 0.027(2) -0.0064(19) -0.0063(18)
O2A 0.029(3) 0.032(4) 0.038(4) 0.002(4) 0.000(3) -0.005(3)
O2B 0.030(5) 0.025(6) 0.037(6) -0.009(5) 0.002(5) 0.004(4)
O3 0.0346(17) 0.0275(17) 0.032(2) 0.0014(15) -0.0003(15) 0.0037(14)
O4A 0.037(4) 0.032(3) 0.027(4) -0.005(3) 0.007(3) -0.001(3)
O4B 0.033(7) 0.028(5) 0.030(7) -0.005(5) 0.006(5) -0.002(5)
O5 0.0399(18) 0.0213(16) 0.0285(19) 0.0034(14) 0.0048(15) 0.0007(14)
O6 0.0382(18) 0.0277(17) 0.039(2) 0.0023(15) 0.0140(17) 0.0025(15)
O7 0.0299(16) 0.0243(17) 0.031(2) -0.0001(14) 0.0005(15) 0.0041(13)
O8 0.0350(18) 0.0319(18) 0.035(2) -0.0041(16) 0.0076(16) -0.0001(15)
F1 0.059(2) 0.087(3) 0.0245(17) 0.0111(17) -0.0107(15) -0.0402(19)
F2 0.0333(17) 0.046(2) 0.133(4) -0.023(2) 0.007(2) -0.0128(15)
F3 0.0512(18) 0.0415(17) 0.0353(18) 0.0132(14) -0.0067(15) -0.0259(14)
F4 0.064(2) 0.0228(16) 0.082(3) 0.0091(17) 0.002(2) 0.0072(15)
F5 0.094(3) 0.056(2) 0.054(2) -0.0100(19) -0.036(2) 0.036(2)
F6 0.058(2) 0.077(3) 0.094(3) 0.047(2) 0.035(2) 0.033(2)
F7 0.075(2) 0.0347(17) 0.0234(16) 0.0001(13) 0.0067(16) 0.0053(15)
F8 0.0560(19) 0.0423(17) 0.0242(16) 0.0028(13) 0.0086(14) -0.0144(14)
F9 0.0539(19) 0.0521(19) 0.0214(16) 0.0072(14) -0.0091(14) -0.0108(15)
F10A 0.041(2) 0.057(3) 0.051(3) -0.011(3) 0.017(2) 0.003(2)
F11A 0.036(2) 0.064(3) 0.101(6) 0.027(3) 0.035(3) 0.008(2)
F12A 0.045(4) 0.122(6) 0.040(3) -0.002(3) -0.009(3) 0.042(4)
F13A 0.081(5) 0.033(3) 0.086(5) -0.014(3) 0.036(4) 0.015(3)
F14A 0.053(3) 0.073(4) 0.141(7) -0.057(4) 0.052(4) -0.015(3)
F15A 0.138(6) 0.084(5) 0.039(3) -0.023(3) 0.020(4) 0.035(5)
F16A 0.046(3) 0.054(4) 0.128(8) -0.020(5) -0.025(4) -0.018(3)
F17A 0.152(9) 0.048(4) 0.071(4) 0.004(3) 0.039(5) -0.054(5)
F18A 0.057(4) 0.036(3) 0.131(8) -0.044(4) 0.057(5) -0.026(3)
F19A 0.098(7) 0.090(5) 0.035(4) 0.030(4) 0.015(4) 0.042(5)
F20A 0.060(4) 0.082(7) 0.063(5) 0.049(5) -0.003(4) -0.023(4)
F21A 0.126(9) 0.064(6) 0.022(4) 0.006(3) -0.017(5) -0.032(6)
F10B 0.053(10) 0.101(14) 0.043(8) 0.012(8) 0.011(8) 0.019(10)
F11B 0.036(8) 0.054(9) 0.099(14) 0.008(8) 0.029(9) -0.003(6)
F12B 0.026(9) 0.039(8) 0.057(9) 0.006(7) 0.002(8) 0.011(6)
F13B 0.081(12) 0.054(9) 0.077(11) -0.020(7) 0.062(10) -0.009(7)
F14B 0.087(10) 0.070(11) 0.068(11) -0.034(9) 0.023(8) -0.010(8)
F15B 0.079(12) 0.069(11) 0.097(11) -0.019(8) 0.008(9) 0.038(9)
F16B 0.066(8) 0.028(5) 0.103(11) 0.008(6) -0.024(8) -0.005(5)
F17B 0.106(12) 0.059(9) 0.050(7) -0.022(6) 0.020(7) -0.049(8)
F18B 0.034(6) 0.038(7) 0.116(12) -0.025(8) 0.037(7) -0.017(5)
F19B 0.087(7) 0.114(10) 0.060(7) 0.054(7) 0.049(6) 0.029(7)
F20B 0.049(6) 0.086(10) 0.061(9) 0.043(7) -0.025(6) -0.023(6)
F21B 0.128(12) 0.041(5) 0.030(5) 0.009(4) -0.008(7) -0.028(6)
F22 0.175(5) 0.043(2) 0.042(2) -0.0210(18) 0.021(3) 0.021(2)
F23 0.108(3) 0.0286(18) 0.154(5) -0.015(2) 0.075(3) -0.016(2)
F24 0.088(3) 0.034(2) 0.117(4) -0.017(2) -0.037(3) 0.0193(19)
F25 0.0339(15) 0.0565(19) 0.0413(19) 0.0202(16) -0.0007(14) -0.0206(14)
F26 0.0405(16) 0.0508(19) 0.0353(18) -0.0160(15) 0.0004(14) -0.0151(14)
F27 0.0287(14) 0.0300(15) 0.077(3) -0.0080(16) 0.0002(16) -0.0035(12)
F28 0.0524(19) 0.0380(17) 0.0389(19) -0.0019(14) -0.0143(15) 0.0094(14)
F29 0.0364(16) 0.0446(18) 0.066(2) 0.0191(17) 0.0211(16) 0.0124(14)
F30 0.0430(16) 0.0190(14) 0.055(2) 0.0011(14) -0.0008(15) 0.0004(12)
F31 0.107(3) 0.108(3) 0.050(2) 0.051(2) 0.041(2) 0.071(3)
F32 0.0424(18) 0.100(3) 0.052(2) 0.042(2) 0.0060(17) -0.0133(19)
F33 0.122(4) 0.096(3) 0.0226(18) 0.014(2) -0.016(2) -0.043(3)
F34 0.061(2) 0.0383(18) 0.049(2) -0.0226(15) 0.0170(17) 0.0041(15)
F35 0.0510(18) 0.0276(16) 0.065(2) -0.0044(15) 0.0096(17) -0.0078(14)
F36 0.069(2) 0.0357(18) 0.048(2) -0.0136(15) -0.0198(18) 0.0224(16)
F37 0.0447(17) 0.078(2) 0.0291(17) 0.0089(16) 0.0132(15) 0.0268(17)
F38 0.0406(17) 0.0425(18) 0.083(3) 0.0247(18) 0.0184(18) 0.0115(14)
F39 0.0265(15) 0.080(2) 0.059(2) -0.022(2) 0.0077(15) -0.0140(16)
F40 0.047(2) 0.146(4) 0.0193(18) 0.003(2) 0.0023(16) 0.003(2)
F41 0.089(3) 0.067(2) 0.0315(19) -0.0160(17) 0.0246(19) -0.006(2)
F42 0.061(2) 0.077(2) 0.0317(19) 0.0003(17) 0.0217(17) -0.0268(18)
F43 0.131(4) 0.063(2) 0.033(2) -0.0050(18) 0.024(2) 0.036(2)
F44 0.069(2) 0.0355(17) 0.060(2) -0.0142(16) 0.0250(19) 0.0083(16)
F45 0.051(2) 0.095(3) 0.117(3) -0.066(3) 0.046(2) -0.024(2)
F46 0.0295(14) 0.0427(17) 0.048(2) -0.0019(15) -0.0075(14) -0.0079(13)
F47 0.0421(16) 0.0264(15) 0.052(2) 0.0042(14) 0.0099(15) -0.0133(13)
F48 0.0384(16) 0.0346(16) 0.062(2) -0.0273(15) 0.0163(15) -0.0125(13)
S1 0.0583(9) 0.0449(8) 0.0369(8) 0.0039(6) 0.0074(7) -0.0222(7)
S2 0.0416(7) 0.0311(7) 0.0452(9) -0.0004(6) 0.0156(7) -0.0082(6)
S3 0.0450(7) 0.0364(7) 0.0293(7) 0.0011(6) 0.0109(6) -0.0097(6)
S4 0.0301(6) 0.0280(6) 0.0287(7) 0.0040(5) 0.0069(5) -0.0010(5)
Na1 0.0307(9) 0.0283(10) 0.0412(12) 0.0073(9) 0.0101(9) -0.0002(8)
Na2 0.0298(9) 0.0243(9) 0.0335(11) 0.0068(8) 0.0125(8) 0.0018(7)

loop_
_atom_type_symbol
_atom_type_description
_atom_type_scat_dispersion_real
_atom_type_scat_dispersion_imag
_atom_type_scat_source
C C 0.0033 0.0016 'International Tables Vol C Tables 4.2.6.8 and 6.1.1.4'
H H 0.0000 0.0000 'International Tables Vol C Tables 4.2.6.8 and 6.1.1.4'
B B 0.0013 0.0007 'International Tables Vol C Tables 4.2.6.8 and 6.1.1.4'
O O 0.0106 0.0060 'International Tables Vol C Tables 4.2.6.8 and 6.1.1.4'
F F 0.0171 0.0103 'International Tables Vol C Tables 4.2.6.8 and 6.1.1.4'
Na Na 0.0362 0.0249 'International Tables Vol C Tables 4.2.6.8 and 6.1.1.4'
S S 0.1246 0.1234 'International Tables Vol C Tables 4.2.6.8 and 6.1.1.4'

loop_
_geom_angle_atom_site_label_1
_geom_angle_atom_site_label_2
_geom_angle_atom_site_label_3
_geom_angle
C6 C1 C2 115.1(4)
C6 C1 B1 123.3(4)
C2 C1 B1 121.5(4)
C3 C2 C1 122.5(4)
C3 C2 H2 118.8
C1 C2 H2 118.8
C2 C3 C4 120.7(4)
C2 C3 C7 118.6(4)
C4 C3 C7 120.7(4)
C5 C4 C3 118.0(4)
C5 C4 H4 121.0
C3 C4 H4 121.0
C4 C5 C6 120.3(4)
C4 C5 C8 120.9(4)
C6 C5 C8 118.8(4)
C5 C6 C1 123.3(4)
C5 C6 H6 118.3
C1 C6 H6 118.3
F2 C7 F3 106.4(4)
F2 C7 F1 106.0(5)
F3 C7 F1 104.6(4)
F2 C7 C3 113.1(4)
F3 C7 C3 113.4(4)
F1 C7 C3 112.6(4)
F6 C8 F5 106.7(5)
F6 C8 F4 106.1(4)
F5 C8 F4 105.4(4)
F6 C8 C5 112.1(4)
F5 C8 C5 112.1(4)
F4 C8 C5 113.8(4)
C14 C9 C10 115.1(4)
C14 C9 B1 123.2(4)
C10 C9 B1 121.2(4)
C11 C10 C9 122.3(4)
C11 C10 H10 118.9
C9 C10 H10 118.9
C10 C11 C12 121.4(5)
C10 C11 C15 118.2(4)
C12 C11 C15 120.4(4)
C13 C12 C11 117.5(5)
C13 C12 H12 121.3
C11 C12 H12 121.3
C12 C13 C14 121.1(4)
C12 C13 C16 121.3(5)
C14 C13 C16 117.6(4)
C13 C14 C9 122.5(4)
C13 C14 H14 118.7
C9 C14 H14 118.7
F7 C15 F8 106.1(4)
F7 C15 F9 106.4(4)
F8 C15 F9 105.7(4)
F7 C15 C11 113.0(4)
F8 C15 C11 112.1(4)
F9 C15 C11 113.0(4)
F12A C16 F11A 107.1(5)
F10B C16 F12B 111.8(18)
F12A C16 F10A 105.2(6)
F11A C16 F10A 101.5(5)
F10B C16 F11B 119.6(16)
F12B C16 F11B 98.0(13)
F10B C16 C13 116.5(13)
F12A C16 C13 116.1(6)
F11A C16 C13 113.1(4)
F12B C16 C13 105.3(11)
F10A C16 C13 112.5(4)
F11B C16 C13 103.3(9)
C18 C17 C22 115.5(4)
C18 C17 B1 122.4(4)
C22 C17 B1 121.8(4)
C19 C18 C17 122.3(4)
C19 C18 H18 118.9
C17 C18 H18 118.9
C20 C19 C18 121.0(4)
C20 C19 C23 119.2(4)
C18 C19 C23 119.8(4)
C19 C20 C21 117.6(4)
C19 C20 H20 121.2
C21 C20 H20 121.2
C22 C21 C20 120.9(4)
C22 C21 C24 120.5(4)
C20 C21 C24 118.6(4)
C21 C22 C17 122.7(4)
C21 C22 H22 118.6
C17 C22 H22 118.6
F15A C23 F13A 107.3(6)
F13B C23 F15B 115.2(16)
F13B C23 F14B 103.6(15)
F15B C23 F14B 99.6(15)
F15A C23 F14A 109.1(7)
F13A C23 F14A 103.6(6)
F15A C23 C19 113.1(6)
F13B C23 C19 113.2(9)
F13A C23 C19 112.3(5)
F15B C23 C19 111.9(13)
F14B C23 C19 112.0(9)
F14A C23 C19 110.9(5)
F17A C24 F18A 107.1(6)
F18B C24 F16B 104.1(11)
F18B C24 F17B 104.9(12)
F16B C24 F17B 105.4(11)
F17A C24 F16A 103.6(7)
F18A C24 F16A 105.9(7)
F18B C24 C21 116.7(7)
F17A C24 C21 114.1(5)
F18A C24 C21 114.6(4)
F16B C24 C21 111.5(7)
F17B C24 C21 113.2(7)
F16A C24 C21 110.8(5)
C30 C25 C26 114.7(4)
C30 C25 B1 122.2(4)
C26 C25 B1 123.1(4)
C27 C26 C25 122.5(4)
C27 C26 H26 118.8
C25 C26 H26 118.8
C26 C27 C28 121.2(4)
C26 C27 C31 120.7(5)
C28 C27 C31 118.1(4)
C29 C28 C27 117.8(4)
C29 C28 H28 121.1
C27 C28 H28 121.1
C30 C29 C28 120.0(4)
C30 C29 C32 118.9(4)
C28 C29 C32 121.1(4)
C29 C30 C25 123.8(4)
C29 C30 H30 118.1
C25 C30 H30 118.1
F21B C31 F20B 111.6(12)
F20A C31 F21A 111.6(9)
F21B C31 F19B 104.4(10)
F20B C31 F19B 102.2(11)
F20A C31 F19A 100.5(7)
F21A C31 F19A 100.2(8)
F21B C31 C27 115.6(6)
F20A C31 C27 116.1(5)
F20B C31 C27 114.2(11)
F21A C31 C27 115.7(8)
F19B C31 C27 107.3(6)
F19A C31 C27 110.5(5)
F24 C32 F22 106.8(5)
F24 C32 F23 104.6(5)
F22 C32 F23 105.9(5)
F24 C32 C29 112.6(4)
F22 C32 C29 114.1(5)
F23 C32 C29 112.3(4)
C38 C33 C34 115.2(4)
C38 C33 B2 122.8(4)
C34 C33 B2 122.0(4)
C33 C34 C35 122.6(4)
C33 C34 H34 118.7
C35 C34 H34 118.7
C36 C35 C34 120.3(4)
C36 C35 C39 119.6(4)
C34 C35 C39 120.1(4)
C37 C36 C35 118.4(4)
C37 C36 H36 120.8
C35 C36 H36 120.8
C36 C37 C38 120.3(4)
C36 C37 C40 121.2(4)
C38 C37 C40 118.5(4)
C37 C38 C33 123.1(4)
C37 C38 H38 118.5
C33 C38 H38 118.5
F25 C39 F27 106.2(4)
F25 C39 F26 105.5(4)
F27 C39 F26 105.2(4)
F25 C39 C35 113.0(4)
F27 C39 C35 113.5(4)
F26 C39 C35 112.7(4)
F30 C40 F28 106.4(4)
F30 C40 F29 106.8(4)
F28 C40 F29 105.7(4)
F30 C40 C37 113.5(4)
F28 C40 C37 112.3(4)
F29 C40 C37 111.7(4)
C42 C41 C46 115.4(4)
C42 C41 B2 123.4(4)
C46 C41 B2 121.1(4)
C43 C42 C41 122.4(4)
C43 C42 H42 118.8
C41 C42 H42 118.8
C44 C43 C42 121.0(4)
C44 C43 C47 119.4(4)
C42 C43 C47 119.6(4)
C43 C44 C45 118.0(4)
C43 C44 H44 121.0
C45 C44 H44 121.0
C44 C45 C46 120.5(4)
C44 C45 C48 120.5(4)
C46 C45 C48 118.9(4)
C45 C46 C41 122.6(4)
C45 C46 H46 118.7
C41 C46 H46 118.7
F32 C47 F31 105.8(5)
F32 C47 F33 106.9(4)
F31 C47 F33 105.0(5)
F32 C47 C43 113.2(4)
F31 C47 C43 112.7(4)
F33 C47 C43 112.7(4)
F36 C48 F34 106.8(4)
F36 C48 F35 106.1(4)
F34 C48 F35 105.9(4)
F36 C48 C45 112.7(4)
F34 C48 C45 113.2(4)
F35 C48 C45 111.7(4)
C54 C49 C50 116.0(4)
C54 C49 B2 121.4(4)
C50 C49 B2 122.2(4)
C51 C50 C49 122.3(4)
C51 C50 H50 118.8
C49 C50 H50 118.8
C52 C51 C50 120.5(4)
C52 C51 C55 119.3(4)
C50 C51 C55 120.3(4)
C51 C52 C53 118.3(5)
C51 C52 H52 120.8
C53 C52 H52 120.8
C54 C53 C52 120.9(4)
C54 C53 C56 118.7(4)
C52 C53 C56 120.5(5)
C53 C54 C49 122.1(4)
C53 C54 H54 119.0
C49 C54 H54 119.0
F37 C55 F39 106.5(4)
F37 C55 F38 106.1(4)
F39 C55 F38 105.0(4)
F37 C55 C51 114.3(4)
F39 C55 C51 112.0(4)
F38 C55 C51 112.4(4)
F40 C56 F42 107.7(5)
F40 C56 F41 105.3(5)
F42 C56 F41 105.5(4)
F40 C56 C53 113.4(4)
F42 C56 C53 112.6(4)
F41 C56 C53 111.8(5)
C62 C57 C58 115.0(4)
C62 C57 B2 122.7(4)
C58 C57 B2 122.2(4)
C59 C58 C57 122.7(4)
C59 C58 H58 118.6
C57 C58 H58 118.6
C60 C59 C58 120.7(4)
C60 C59 C63 120.0(4)
C58 C59 C63 119.3(4)
C59 C60 C61 118.3(4)
C59 C60 H60 120.9
C61 C60 H60 120.9
C60 C61 C62 120.5(4)
C60 C61 C64 118.4(4)
C62 C61 C64 121.1(4)
C61 C62 C57 122.8(4)
C61 C62 H62 118.6
C57 C62 H62 118.6
F43 C63 F45 108.8(5)
F43 C63 F44 105.1(4)
F45 C63 F44 105.2(5)
F43 C63 C59 111.5(5)
F45 C63 C59 113.1(4)
F44 C63 C59 112.7(4)
F48 C64 F46 106.9(4)
F48 C64 F47 107.0(4)
F46 C64 F47 105.3(4)
F48 C64 C61 113.3(4)
F46 C64 C61 112.4(4)
F47 C64 C61 111.5(4)
C66 C65 S1 117.7(4)
C66 C65 H65A 107.9
S1 C65 H65A 107.9
C66 C65 H65B 107.9
S1 C65 H65B 107.9
H65A C65 H65B 107.2
O1 C66 C65 110.6(5)
O1 C66 H66A 109.5
C65 C66 H66A 109.5
O1 C66 H66B 109.5
C65 C66 H66B 109.5
H66A C66 H66B 108.1
O1 C67A C68A 112(2)
O1 C67A H67A 109.3
C68A C67A H67A 109.3
O1 C67A H67B 109.3
C68A C67A H67B 109.3
H67A C67A H67B 107.9
O2A C68A C67A 106.6(15)
O2A C68A Na1 50.3(5)
C67A C68A Na1 83.8(13)
O2A C68A H68A 110.4
C67A C68A H68A 110.4
Na1 C68A H68A 77.9
O2A C68A H68B 110.4
C67A C68A H68B 110.4
Na1 C68A H68B 159.8
H68A C68A H68B 108.6
O2A C69A C70A 110.4(15)
O2A C69A H69A 109.6
C70A C69A H69A 109.6
O2A C69A H69B 109.6
C70A C69A H69B 109.6
H69A C69A H69B 108.1
C69A C70A S2 113.6(15)
C69A C70A H70A 108.8
S2 C70A H70A 108.8
C69A C70A H70B 108.8
S2 C70A H70B 108.8
H70A C70A H70B 107.7
O1 C67B C68B 104(3)
O1 C67B H67C 110.9
C68B C67B H67C 110.9
O1 C67B H67D 110.9
C68B C67B H67D 110.9
H67C C67B H67D 108.9
O2B C68B C67B 106(3)
O2B C68B H68C 110.6
C67B C68B H68C 110.6
O2B C68B H68D 110.6
C67B C68B H68D 110.6
H68C C68B H68D 108.7
O2B C69B C70B 113(2)
O2B C69B H69C 109.1
C70B C69B H69C 109.1
O2B C69B H69D 109.1
C70B C69B H69D 109.1
H69C C69B H69D 107.8
C69B C70B S2 116(3)
C69B C70B H70C 108.3
S2 C70B H70C 108.3
C69B C70B H70D 108.3
S2 C70B H70D 108.3
H70C C70B H70D 107.4
C72 C71 S2 116.4(4)
C72 C71 H71A 108.2
S2 C71 H71A 108.2
C72 C71 H71B 108.2
S2 C71 H71B 108.2
H71A C71 H71B 107.3
O3 C72 C71 110.3(4)
O3 C72 H72A 109.6
C71 C72 H72A 109.6
O3 C72 H72B 109.6
C71 C72 H72B 109.6
H72A C72 H72B 108.1
O3 C73A C74A 110.4(17)
O3 C73A H73A 109.6
C74A C73A H73A 109.6
O3 C73A H73B 109.6
C74A C73A H73B 109.6
H73A C73A H73B 108.1
O4A C74A C73A 107(2)
O4A C74A Na1 47.1(7)
C73A C74A Na1 83.3(13)
O4A C74A H74A 110.4
C73A C74A H74A 110.4
Na1 C74A H74A 81.8
O4A C74A H74B 110.4
C73A C74A H74B 110.4
Na1 C74A H74B 157.3
H74A C74A H74B 108.6
O4A C75A C76A 107.6(15)
O4A C75A H75A 110.2
C76A C75A H75A 110.2
O4A C75A H75B 110.2
C76A C75A H75B 110.2
H75A C75A H75B 108.5
C75A C76A S1 114.2(16)
C75A C76A H76A 108.7
S1 C76A H76A 108.7
C75A C76A H76B 108.7
S1 C76A H76B 108.7
H76A C76A H76B 107.6
O3 C73B C74B 106(2)
O3 C73B H73C 110.5
C74B C73B H73C 110.5
O3 C73B H73D 110.5
C74B C73B H73D 110.5
H73C C73B H73D 108.7
O4B C74B C73B 115(4)
O4B C74B H74C 108.4
C73B C74B H74C 108.4
O4B C74B H74D 108.4
C73B C74B H74D 108.4
H74C C74B H74D 107.5
O4B C75B C76B 108(2)
O4B C75B H75C 110.1
C76B C75B H75C 110.1
O4B C75B H75D 110.1
C76B C75B H75D 110.1
H75C C75B H75D 108.4
C75B C76B S1 116(3)
C75B C76B H76C 108.3
S1 C76B H76C 108.3
C75B C76B H76D 108.3
S1 C76B H76D 108.3
H76C C76B H76D 107.4
C78 C77 S3 118.4(4)
C78 C77 H77A 107.7
S3 C77 H77A 107.7
C78 C77 H77B 107.7
S3 C77 H77B 107.7
H77A C77 H77B 107.1
O5 C78 C77 110.9(4)
O5 C78 H78A 109.5
C77 C78 H78A 109.5
O5 C78 H78B 109.5
C77 C78 H78B 109.5
H78A C78 H78B 108.0
O5 C79 C80 108.6(4)
O5 C79 H79A 110.0
C80 C79 H79A 110.0
O5 C79 H79B 110.0
C80 C79 H79B 110.0
H79A C79 H79B 108.3
O6 C80 C79 109.9(4)
O6 C80 H80A 109.7
C79 C80 H80A 109.7
O6 C80 H80B 109.7
C79 C80 H80B 109.7
H80A C80 H80B 108.2
O6 C81 C82 115.3(5)
O6 C81 H81A 108.4
C82 C81 H81A 108.4
O6 C81 H81B 108.4
C82 C81 H81B 108.4
H81A C81 H81B 107.5
C81 C82 S4 116.2(3)
C81 C82 H82A 108.2
S4 C82 H82A 108.2
C81 C82 H82B 108.2
S4 C82 H82B 108.2
H82A C82 H82B 107.4
C84 C83 S4 117.0(3)
C84 C83 H83A 108.0
S4 C83 H83A 108.0
C84 C83 H83B 108.0
S4 C83 H83B 108.0
H83A C83 H83B 107.3
O7 C84 C83 110.0(4)
O7 C84 H84A 109.7
C83 C84 H84A 109.7
O7 C84 H84B 109.7
C83 C84 H84B 109.7
H84A C84 H84B 108.2
O7 C85 C86 109.9(4)
O7 C85 H85A 109.7
C86 C85 H85A 109.7
O7 C85 H85B 109.7
C86 C85 H85B 109.7
H85A C85 H85B 108.2
O8 C86 C85 108.7(4)
O8 C86 H86A 109.9
C85 C86 H86A 109.9
O8 C86 H86B 109.9
C85 C86 H86B 109.9
H86A C86 H86B 108.3
O8 C87 C88 113.7(4)
O8 C87 H87A 108.8
C88 C87 H87A 108.8
O8 C87 H87B 108.8
C88 C87 H87B 108.8
H87A C87 H87B 107.7
C87 C88 S3 116.2(4)
C87 C88 H88A 108.2
S3 C88 H88A 108.2
C87 C88 H88B 108.2
S3 C88 H88B 108.2
H88A C88 H88B 107.4
C9 B1 C1 107.2(3)
C9 B1 C25 110.5(4)
C1 B1 C25 109.5(4)
C9 B1 C17 107.8(4)
C1 B1 C17 112.4(4)
C25 B1 C17 109.4(3)
C33 B2 C49 107.5(3)
C33 B2 C41 109.5(3)
C49 B2 C41 110.7(4)
C33 B2 C57 111.2(3)
C49 B2 C57 109.7(3)
C41 B2 C57 108.2(3)
C67A O1 C66 116.4(10)
C66 O1 C67B 110.6(12)
C67A O1 Na1 113.8(10)
C66 O1 Na1 128.4(4)
C67B O1 Na1 116.8(17)
C68A O2A C69A 114.1(10)
C68A O2A Na1 103.5(8)
C69A O2A Na1 116.7(9)
C69B O2B C68B 112.9(16)
C69B O2B Na1 114.9(15)
C68B O2B Na1 112.7(10)
C73B O3 C72 111.0(15)
C73A O3 C72 110.5(11)
C73B O3 Na1 115(2)
C73A O3 Na1 110.7(14)
C72 O3 Na1 119.7(3)
C74A O4A C75A 112.4(12)
C74A O4A Na1 106.7(9)
C75A O4A Na1 115.4(6)
C75B O4B C74B 116.0(15)
C75B O4B Na1 110.9(11)
C74B O4B Na1 107.6(15)
C78 O5 C79 113.3(4)
C78 O5 Na2 122.1(3)
C79 O5 Na2 112.1(3)
C80 O6 C81 114.1(4)
C80 O6 Na2 108.6(3)
C81 O6 Na2 116.8(3)
C84 O7 C85 112.7(4)
C84 O7 Na2 126.1(3)
C85 O7 Na2 111.0(3)
C86 O8 C87 114.2(4)
C86 O8 Na2 110.1(3)
C87 O8 Na2 117.6(3)
C7 F1 Na1 134.7(3)
C76A S1 C65 103.3(11)
C65 S1 C76B 103.3(15)
C76A S1 Na1 100.0(7)
C65 S1 Na1 98.9(2)
C76B S1 Na1 92.5(12)
C70A S2 C71 100.1(11)
C71 S2 C70B 99.0(17)
C70A S2 Na1 99.1(6)
C71 S2 Na1 99.89(19)
C70B S2 Na1 88.7(9)
C77 S3 C88 104.1(3)
C77 S3 Na2 97.69(18)
C88 S3 Na2 97.4(2)
C82 S4 C83 103.5(2)
C82 S4 Na2 96.91(17)
C83 S4 Na2 97.76(17)
O4A Na1 O2A 130.9(4)
O4A Na1 O1 94.6(3)
O2B Na1 O1 67.9(3)
O2A Na1 O1 66.60(18)
O2B Na1 O4B 96.0(6)
O1 Na1 O4B 82.9(4)
O4A Na1 O3 69.17(19)
O2B Na1 O3 79.5(3)
O2A Na1 O3 92.2(2)
O1 Na1 O3 134.98(16)
O4B Na1 O3 70.1(3)
O4A Na1 S1 68.15(19)
O2B Na1 S1 137.0(3)
O2A Na1 S1 132.63(19)
O1 Na1 S1 69.20(11)
O4B Na1 S1 75.3(3)
O3 Na1 S1 132.15(11)
O4A Na1 S2 134.1(2)
O2B Na1 S2 78.5(3)
O2A Na1 S2 69.06(19)
O1 Na1 S2 129.06(12)
O4B Na1 S2 139.4(3)
O3 Na1 S2 69.26(9)
S1 Na1 S2 134.43(9)
O4A Na1 F1 78.6(3)
O2B Na1 F1 151.3(3)
O2A Na1 F1 144.3(2)
O1 Na1 F1 139.84(14)
O4B Na1 F1 95.5(4)
O3 Na1 F1 79.77(12)
S1 Na1 F1 71.62(8)
S2 Na1 F1 75.62(8)
O4A Na1 C68A 107.2(4)
O2A Na1 C68A 26.2(4)
O1 Na1 C68A 50.3(2)
O3 Na1 C68A 93.3(3)
S1 Na1 C68A 119.2(2)
S2 Na1 C68A 93.8(2)
F1 Na1 C68A 168.9(2)
O4A Na1 C74A 26.1(3)
O2A Na1 C74A 109.4(4)
O1 Na1 C74A 99.6(4)
O3 Na1 C74A 48.7(4)
S1 Na1 C74A 93.8(3)
S2 Na1 C74A 118.0(4)
F1 Na1 C74A 91.3(3)
C68A Na1 C74A 90.6(4)
O6 Na2 O5 71.64(12)
O6 Na2 O7 96.98(13)
O5 Na2 O7 163.50(15)
O6 Na2 O8 105.74(15)
O5 Na2 O8 99.50(13)
O7 Na2 O8 71.55(12)
O6 Na2 S3 143.11(11)
O5 Na2 S3 72.14(10)
O7 Na2 S3 116.68(11)
O8 Na2 S3 73.73(10)
O6 Na2 S4 73.64(10)
O5 Na2 S4 115.48(11)
O7 Na2 S4 70.74(9)
O8 Na2 S4 141.87(11)
S3 Na2 S4 129.77(8)

loop_
_geom_bond_atom_site_label_1
_geom_bond_atom_site_label_2
_geom_bond_distance
C1 C6 1.396(6)
C1 C2 1.400(6)
C1 B1 1.641(6)
C2 C3 1.395(6)
C2 H2 0.9500
C3 C4 1.397(7)
C3 C7 1.495(7)
C4 C5 1.382(7)
C4 H4 0.9500
C5 C6 1.394(6)
C5 C8 1.491(7)
C6 H6 0.9500
C7 F2 1.333(6)
C7 F3 1.336(5)
C7 F1 1.338(6)
C8 F6 1.325(6)
C8 F5 1.332(6)
C8 F4 1.333(6)
C9 C14 1.402(6)
C9 C10 1.405(6)
C9 B1 1.639(7)
C10 C11 1.385(7)
C10 H10 0.9500
C11 C12 1.390(7)
C11 C15 1.500(7)
C12 C13 1.381(7)
C12 H12 0.9500
C13 C14 1.391(7)
C13 C16 1.494(7)
C14 H14 0.9500
C15 F7 1.339(6)
C15 F8 1.348(6)
C15 F9 1.349(6)
C16 F10B 1.292(13)
C16 F12A 1.310(7)
C16 F11A 1.354(7)
C16 F12B 1.358(13)
C16 F10A 1.364(8)
C16 F11B 1.37(2)
C17 C18 1.402(6)
C17 C22 1.402(6)
C17 B1 1.655(6)
C18 C19 1.400(6)
C18 H18 0.9500
C19 C20 1.393(7)
C19 C23 1.503(7)
C20 C21 1.395(6)
C20 H20 0.9500
C21 C22 1.390(6)
C21 C24 1.488(7)
C22 H22 0.9500
C23 F15A 1.304(8)
C23 F13B 1.312(17)
C23 F13A 1.312(8)
C23 F15B 1.325(13)
C23 F14B 1.372(12)
C23 F14A 1.378(8)
C24 F18B 1.283(10)
C24 F17A 1.305(8)
C24 F18A 1.310(7)
C24 F16B 1.332(13)
C24 F17B 1.333(11)
C24 F16A 1.340(8)
C25 C30 1.403(6)
C25 C26 1.410(6)
C25 B1 1.649(7)
C26 C27 1.389(7)
C26 H26 0.9500
C27 C28 1.398(7)
C27 C31 1.485(7)
C28 C29 1.394(7)
C28 H28 0.9500
C29 C30 1.392(6)
C29 C32 1.495(7)
C30 H30 0.9500
C31 F21B 1.276(9)
C31 F20A 1.281(7)
C31 F20B 1.293(12)
C31 F21A 1.293(9)
C31 F19B 1.397(10)
C31 F19A 1.438(9)
C32 F24 1.305(7)
C32 F22 1.314(6)
C32 F23 1.324(6)
C33 C38 1.399(6)
C33 C34 1.402(6)
C33 B2 1.646(6)
C34 C35 1.403(6)
C34 H34 0.9500
C35 C36 1.393(6)
C35 C39 1.487(6)
C36 C37 1.388(6)
C36 H36 0.9500
C37 C38 1.398(6)
C37 C40 1.498(6)
C38 H38 0.9500
C39 F25 1.335(5)
C39 F27 1.340(5)
C39 F26 1.346(5)
C40 F30 1.335(5)
C40 F28 1.344(6)
C40 F29 1.344(6)
C41 C42 1.403(6)
C41 C46 1.409(6)
C41 B2 1.648(6)
C42 C43 1.397(6)
C42 H42 0.9500
C43 C44 1.390(7)
C43 C47 1.499(7)
C44 C45 1.396(7)
C44 H44 0.9500
C45 C46 1.397(6)
C45 C48 1.497(7)
C46 H46 0.9500
C47 F32 1.317(6)
C47 F31 1.321(6)
C47 F33 1.324(6)
C48 F36 1.333(6)
C48 F34 1.341(6)
C48 F35 1.342(6)
C49 C54 1.394(6)
C49 C50 1.400(6)
C49 B2 1.648(7)
C50 C51 1.394(6)
C50 H50 0.9500
C51 C52 1.380(7)
C51 C55 1.497(6)
C52 C53 1.390(7)
C52 H52 0.9500
C53 C54 1.389(7)
C53 C56 1.496(7)
C54 H54 0.9500
C55 F37 1.326(6)
C55 F39 1.334(6)
C55 F38 1.347(6)
C56 F40 1.327(6)
C56 F42 1.331(6)
C56 F41 1.358(7)
C57 C62 1.400(6)
C57 C58 1.400(6)
C57 B2 1.649(6)
C58 C59 1.395(6)
C58 H58 0.9500
C59 C60 1.376(7)
C59 C63 1.505(7)
C60 C61 1.390(6)
C60 H60 0.9500
C61 C62 1.391(6)
C61 C64 1.500(6)
C62 H62 0.9500
C63 F43 1.321(7)
C63 F45 1.324(6)
C63 F44 1.332(6)
C64 F48 1.334(5)
C64 F46 1.346(6)
C64 F47 1.354(6)
C65 C66 1.491(9)
C65 S1 1.796(7)
C65 H65A 0.9900
C65 H65B 0.9900
C66 O1 1.417(7)
C66 H66A 0.9900
C66 H66B 0.9900
C67A O1 1.40(3)
C67A C68A 1.51(3)
C67A H67A 0.9900
C67A H67B 0.9900
C68A O2A 1.395(17)
C68A Na1 3.071(11)
C68A H68A 0.9900
C68A H68B 0.9900
C69A O2A 1.42(2)
C69A C70A 1.50(2)
C69A H69A 0.9900
C69A H69B 0.9900
C70A S2 1.75(2)
C70A H70A 0.9900
C70A H70B 0.9900
C67B O1 1.45(6)
C67B C68B 1.540(14)
C67B H67C 0.9900
C67B H67D 0.9900
C68B O2B 1.47(2)
C68B H68C 0.9900
C68B H68D 0.9900
C69B O2B 1.47(4)
C69B C70B 1.52(4)
C69B H69C 0.9900
C69B H69D 0.9900
C70B S2 1.92(4)
C70B H70C 0.9900
C70B H70D 0.9900
C71 C72 1.504(8)
C71 S2 1.816(6)
C71 H71A 0.9900
C71 H71B 0.9900
C72 O3 1.440(6)
C72 H72A 0.9900
C72 H72B 0.9900
C73A O3 1.435(11)
C73A C74A 1.469(18)
C73A H73A 0.9900
C73A H73B 0.9900
C74A O4A 1.436(10)
C74A Na1 3.120(18)
C74A H74A 0.9900
C74A H74B 0.9900
C75A O4A 1.437(14)
C75A C76A 1.52(2)
C75A H75A 0.9900
C75A H75B 0.9900
C76A S1 1.73(3)
C76A H76A 0.9900
C76A H76B 0.9900
C73B O3 1.428(14)
C73B C74B 1.540(15)
C73B H73C 0.9900
C73B H73D 0.9900
C74B O4B 1.420(13)
C74B H74C 0.9900
C74B H74D 0.9900
C75B O4B 1.41(2)
C75B C76B 1.56(4)
C75B H75C 0.9900
C75B H75D 0.9900
C76B S1 1.95(4)
C76B H76C 0.9900
C76B H76D 0.9900
C77 C78 1.517(8)
C77 S3 1.805(6)
C77 H77A 0.9900
C77 H77B 0.9900
C78 O5 1.403(6)
C78 H78A 0.9900
C78 H78B 0.9900
C79 O5 1.426(6)
C79 C80 1.504(7)
C79 H79A 0.9900
C79 H79B 0.9900
C80 O6 1.394(6)
C80 H80A 0.9900
C80 H80B 0.9900
C81 O6 1.425(6)
C81 C82 1.528(7)
C81 H81A 0.9900
C81 H81B 0.9900
C82 S4 1.810(5)
C82 H82A 0.9900
C82 H82B 0.9900
C83 C84 1.507(7)
C83 S4 1.813(5)
C83 H83A 0.9900
C83 H83B 0.9900
C84 O7 1.425(6)
C84 H84A 0.9900
C84 H84B 0.9900
C85 O7 1.426(6)
C85 C86 1.497(8)
C85 H85A 0.9900
C85 H85B 0.9900
C86 O8 1.423(6)
C86 H86A 0.9900
C86 H86B 0.9900
C87 O8 1.430(6)
C87 C88 1.513(9)
C87 H87A 0.9900
C87 H87B 0.9900
C88 S3 1.806(6)
C88 H88A 0.9900
C88 H88B 0.9900
O1 Na1 2.445(4)
O2A Na1 2.430(7)
O2B Na1 2.399(10)
O3 Na1 2.495(4)
O4A Na1 2.387(7)
O4B Na1 2.481(12)
O5 Na2 2.389(4)
O6 Na2 2.355(4)
O7 Na2 2.394(4)
O8 Na2 2.395(4)
F1 Na1 2.994(4)
S1 Na1 2.895(2)
S2 Na1 2.923(2)
S3 Na2 2.849(2)
S4 Na2 2.890(2)

loop_
_geom_torsion_atom_site_label_1
_geom_torsion_atom_site_label_2
_geom_torsion_atom_site_label_3
_geom_torsion_atom_site_label_4
_geom_torsion
C6 C1 C2 C3 0.6(7)
B1 C1 C2 C3 176.8(4)
C1 C2 C3 C4 0.3(7)
C1 C2 C3 C7 178.7(4)
C2 C3 C4 C5 -0.7(7)
C7 C3 C4 C5 -179.0(4)
C3 C4 C5 C6 0.0(7)
C3 C4 C5 C8 179.9(4)
C4 C5 C6 C1 1.0(7)
C8 C5 C6 C1 -178.9(4)
C2 C1 C6 C5 -1.3(6)
B1 C1 C6 C5 -177.4(4)
C2 C3 C7 F2 36.1(6)
C4 C3 C7 F2 -145.6(5)
C2 C3 C7 F3 157.4(4)
C4 C3 C7 F3 -24.2(7)
C2 C3 C7 F1 -84.1(6)
C4 C3 C7 F1 94.3(5)
C4 C5 C8 F6 -121.9(5)
C6 C5 C8 F6 58.0(6)
C4 C5 C8 F5 118.1(5)
C6 C5 C8 F5 -61.9(6)
C4 C5 C8 F4 -1.4(7)
C6 C5 C8 F4 178.5(4)
C14 C9 C10 C11 0.5(6)
B1 C9 C10 C11 -172.2(4)
C9 C10 C11 C12 -0.8(7)
C9 C10 C11 C15 179.1(4)
C10 C11 C12 C13 0.9(7)
C15 C11 C12 C13 -179.1(4)
C11 C12 C13 C14 -0.7(7)
C11 C12 C13 C16 178.4(4)
C12 C13 C14 C9 0.4(7)
C16 C13 C14 C9 -178.7(4)
C10 C9 C14 C13 -0.3(6)
B1 C9 C14 C13 172.2(4)
C10 C11 C15 F7 -42.9(6)
C12 C11 C15 F7 137.0(5)
C10 C11 C15 F8 77.0(5)
C12 C11 C15 F8 -103.1(5)
C10 C11 C15 F9 -163.7(4)
C12 C11 C15 F9 16.2(6)
C12 C13 C16 F10B 159.1(17)
C14 C13 C16 F10B -21.8(18)
C12 C13 C16 F12A 4.9(9)
C14 C13 C16 F12A -176.0(6)
C12 C13 C16 F11A -119.6(6)
C14 C13 C16 F11A 59.6(7)
C12 C13 C16 F12B 34.6(12)
C14 C13 C16 F12B -146.3(11)
C12 C13 C16 F10A 126.2(6)
C14 C13 C16 F10A -54.7(7)
C12 C13 C16 F11B -67.7(14)
C14 C13 C16 F11B 111.4(14)
C22 C17 C18 C19 -0.7(7)
B1 C17 C18 C19 -174.1(5)
C17 C18 C19 C20 1.4(8)
C17 C18 C19 C23 179.6(5)
C18 C19 C20 C21 -1.4(8)
C23 C19 C20 C21 -179.7(5)
C19 C20 C21 C22 0.8(7)
C19 C20 C21 C24 179.4(5)
C20 C21 C22 C17 -0.2(7)
C24 C21 C22 C17 -178.8(5)
C18 C17 C22 C21 0.2(7)
B1 C17 C22 C21 173.6(4)
C20 C19 C23 F15A 101.2(8)
C18 C19 C23 F15A -77.1(8)
C20 C19 C23 F13B 30.6(17)
C18 C19 C23 F13B -147.7(16)
C20 C19 C23 F13A -137.2(7)
C18 C19 C23 F13A 44.5(9)
C20 C19 C23 F15B -101.7(17)
C18 C19 C23 F15B 80.0(17)
C20 C19 C23 F14B 147.3(15)
C18 C19 C23 F14B -31.0(16)
C20 C19 C23 F14A -21.9(9)
C18 C19 C23 F14A 159.8(7)
C22 C21 C24 F18B -166.4(14)
C20 C21 C24 F18B 15.0(15)
C22 C21 C24 F17A 124.2(8)
C20 C21 C24 F17A -54.4(9)
C22 C21 C24 F18A 0.3(10)
C20 C21 C24 F18A -178.3(8)
C22 C21 C24 F16B 74.2(13)
C20 C21 C24 F16B -104.4(13)
C22 C21 C24 F17B -44.5(14)
C20 C21 C24 F17B 136.9(14)
C22 C21 C24 F16A -119.4(8)
C20 C21 C24 F16A 62.0(9)
C30 C25 C26 C27 0.5(6)
B1 C25 C26 C27 -179.4(4)
C25 C26 C27 C28 -0.4(7)
C25 C26 C27 C31 -179.4(4)
C26 C27 C28 C29 0.1(7)
C31 C27 C28 C29 179.2(4)
C27 C28 C29 C30 0.0(7)
C27 C28 C29 C32 -178.9(4)
C28 C29 C30 C25 0.1(7)
C32 C29 C30 C25 179.0(4)
C26 C25 C30 C29 -0.3(6)
B1 C25 C30 C29 179.5(4)
C26 C27 C31 F21B 16.7(12)
C28 C27 C31 F21B -162.4(11)
C26 C27 C31 F20A 84.1(9)
C28 C27 C31 F20A -95.0(9)
C26 C27 C31 F20B -114.9(12)
C28 C27 C31 F20B 66.1(13)
C26 C27 C31 F21A -142.3(9)
C28 C27 C31 F21A 38.7(10)
C26 C27 C31 F19B 132.6(10)
C28 C27 C31 F19B -46.5(11)
C26 C27 C31 F19A -29.4(8)
C28 C27 C31 F19A 151.6(7)
C30 C29 C32 F24 -59.2(6)
C28 C29 C32 F24 119.7(6)
C30 C29 C32 F22 178.9(5)
C28 C29 C32 F22 -2.2(7)
C30 C29 C32 F23 58.5(6)
C28 C29 C32 F23 -122.6(6)
C38 C33 C34 C35 -0.7(6)
B2 C33 C34 C35 176.9(4)
C33 C34 C35 C36 0.9(7)
C33 C34 C35 C39 179.7(4)
C34 C35 C36 C37 0.1(6)
C39 C35 C36 C37 -178.7(4)
C35 C36 C37 C38 -1.2(6)
C35 C36 C37 C40 178.4(4)
C36 C37 C38 C33 1.4(7)
C40 C37 C38 C33 -178.2(4)
C34 C33 C38 C37 -0.4(6)
B2 C33 C38 C37 -178.1(4)
C36 C35 C39 F25 -45.2(6)
C34 C35 C39 F25 136.0(4)
C36 C35 C39 F27 -166.3(4)
C34 C35 C39 F27 14.9(6)
C36 C35 C39 F26 74.3(5)
C34 C35 C39 F26 -104.5(5)
C36 C37 C40 F30 -4.8(7)
C38 C37 C40 F30 174.8(4)
C36 C37 C40 F28 115.9(5)
C38 C37 C40 F28 -64.5(5)
C36 C37 C40 F29 -125.6(5)
C38 C37 C40 F29 54.1(6)
C46 C41 C42 C43 2.3(6)
B2 C41 C42 C43 -174.1(4)
C41 C42 C43 C44 -2.0(6)
C41 C42 C43 C47 179.8(4)
C42 C43 C44 C45 0.4(6)
C47 C43 C44 C45 178.7(4)
C43 C44 C45 C46 0.6(6)
C43 C44 C45 C48 179.8(4)
C44 C45 C46 C41 -0.1(6)
C48 C45 C46 C41 -179.3(4)
C42 C41 C46 C45 -1.3(6)
B2 C41 C46 C45 175.2(4)
C44 C43 C47 F32 -92.5(6)
C42 C43 C47 F32 85.8(6)
C44 C43 C47 F31 147.5(5)
C42 C43 C47 F31 -34.2(6)
C44 C43 C47 F33 29.0(6)
C42 C43 C47 F33 -152.7(5)
C44 C45 C48 F36 145.3(4)
C46 C45 C48 F36 -35.5(6)
C44 C45 C48 F34 24.0(6)
C46 C45 C48 F34 -156.8(4)
C44 C45 C48 F35 -95.4(5)
C46 C45 C48 F35 83.9(5)
C54 C49 C50 C51 -0.7(6)
B2 C49 C50 C51 172.6(4)
C49 C50 C51 C52 0.3(7)
C49 C50 C51 C55 -178.6(4)
C50 C51 C52 C53 -0.1(7)
C55 C51 C52 C53 178.9(4)
C51 C52 C53 C54 0.3(7)
C51 C52 C53 C56 179.8(4)
C52 C53 C54 C49 -0.6(7)
C56 C53 C54 C49 179.9(4)
C50 C49 C54 C53 0.8(6)
B2 C49 C54 C53 -172.5(4)
C52 C51 C55 F37 -176.2(4)
C50 C51 C55 F37 2.8(6)
C52 C51 C55 F39 -55.1(6)
C50 C51 C55 F39 123.9(5)
C52 C51 C55 F38 62.8(6)
C50 C51 C55 F38 -118.3(5)
C54 C53 C56 F40 -168.6(5)
C52 C53 C56 F40 11.9(7)
C54 C53 C56 F42 68.8(6)
C52 C53 C56 F42 -110.7(5)
C54 C53 C56 F41 -49.8(6)
C52 C53 C56 F41 130.7(5)
C62 C57 C58 C59 0.1(7)
B2 C57 C58 C59 -177.2(4)
C57 C58 C59 C60 -0.1(8)
C57 C58 C59 C63 179.5(5)
C58 C59 C60 C61 0.1(8)
C63 C59 C60 C61 -179.5(5)
C59 C60 C61 C62 -0.1(7)
C59 C60 C61 C64 178.8(4)
C60 C61 C62 C57 0.1(7)
C64 C61 C62 C57 -178.8(4)
C58 C57 C62 C61 -0.1(6)
B2 C57 C62 C61 177.2(4)
C60 C59 C63 F43 108.7(6)
C58 C59 C63 F43 -70.9(6)
C60 C59 C63 F45 -14.3(8)
C58 C59 C63 F45 166.1(5)
C60 C59 C63 F44 -133.4(5)
C58 C59 C63 F44 47.0(7)
C60 C61 C64 F48 -173.9(4)
C62 C61 C64 F48 5.0(7)
C60 C61 C64 F46 64.8(6)
C62 C61 C64 F46 -116.3(5)
C60 C61 C64 F47 -53.1(6)
C62 C61 C64 F47 125.8(4)
S1 C65 C66 O1 -45.7(8)
O1 C67A C68A O2A -50(2)
O1 C67A C68A Na1 -5.1(16)
O2A C69A C70A S2 59(2)
O1 C67B C68B O2B 61(4)
O2B C69B C70B S2 67(4)
S2 C71 C72 O3 50.8(6)
O3 C73A C74A O4A -63(3)
O3 C73A C74A Na1 -21(3)
O4A C75A C76A S1 54(2)
O3 C73B C74B O4B -59(6)
O4B C75B C76B S1 -63(3)
S3 C77 C78 O5 -46.4(6)
O5 C79 C80 O6 60.1(6)
O6 C81 C82 S4 47.0(6)
S4 C83 C84 O7 -49.3(5)
O7 C85 C86 O8 61.3(5)
O8 C87 C88 S3 51.6(6)
C14 C9 B1 C1 -92.4(5)
C10 C9 B1 C1 79.6(5)
C14 C9 B1 C25 26.9(5)
C10 C9 B1 C25 -161.1(4)
C14 C9 B1 C17 146.4(4)
C10 C9 B1 C17 -41.6(5)
C6 C1 B1 C9 -157.4(4)
C2 C1 B1 C9 26.7(6)
C6 C1 B1 C25 82.7(5)
C2 C1 B1 C25 -93.2(5)
C6 C1 B1 C17 -39.1(6)
C2 C1 B1 C17 144.9(4)
C30 C25 B1 C9 39.9(5)
C26 C25 B1 C9 -140.3(4)
C30 C25 B1 C1 157.7(4)
C26 C25 B1 C1 -22.4(6)
C30 C25 B1 C17 -78.6(5)
C26 C25 B1 C17 101.2(5)
C18 C17 B1 C9 89.2(5)
C22 C17 B1 C9 -83.7(5)
C18 C17 B1 C1 -28.7(6)
C22 C17 B1 C1 158.3(4)
C18 C17 B1 C25 -150.5(4)
C22 C17 B1 C25 36.5(6)
C38 C33 B2 C49 -152.9(4)
C34 C33 B2 C49 29.6(5)
C38 C33 B2 C41 86.7(5)
C34 C33 B2 C41 -90.7(5)
C38 C33 B2 C57 -32.8(6)
C34 C33 B2 C57 149.7(4)
C54 C49 B2 C33 81.4(5)
C50 C49 B2 C33 -91.5(5)
C54 C49 B2 C41 -159.0(4)
C50 C49 B2 C41 28.1(5)
C54 C49 B2 C57 -39.6(5)
C50 C49 B2 C57 147.5(4)
C42 C41 B2 C33 -24.4(6)
C46 C41 B2 C33 159.4(4)
C42 C41 B2 C49 -142.7(4)
C46 C41 B2 C49 41.1(5)
C42 C41 B2 C57 97.0(4)
C46 C41 B2 C57 -79.2(5)
C62 C57 B2 C33 145.5(4)
C58 C57 B2 C33 -37.3(6)
C62 C57 B2 C49 -95.7(5)
C58 C57 B2 C49 81.4(5)
C62 C57 B2 C41 25.2(6)
C58 C57 B2 C41 -157.7(4)
C68A C67A O1 C66 -160.6(13)
C68A C67A O1 C67B -102(18)
C68A C67A O1 Na1 7(2)
C65 C66 O1 C67A -159.6(15)
C65 C66 O1 C67B -169(2)
C65 C66 O1 Na1 35.0(8)
C68B C67B O1 C67A 36(14)
C68B C67B O1 C66 161(2)
C68B C67B O1 Na1 -40(4)
C67A C68A O2A C69A -165.4(15)
Na1 C68A O2A C69A 127.9(13)
C67A C68A O2A Na1 66.8(18)
C70A C69A O2A C68A 175.1(18)
C70A C69A O2A Na1 -64.1(16)
C70B C69B O2B C68B 83(3)
C70B C69B O2B Na1 -48(3)
C67B C68B O2B C69B 173(3)
C67B C68B O2B Na1 -55(3)
C74B C73B O3 C73A 87(20)
C74B C73B O3 C72 175(3)
C74B C73B O3 Na1 35(6)
C74A C73A O3 C73B -101(20)
C74A C73A O3 C72 164(2)
C74A C73A O3 Na1 29(4)
C71 C72 O3 C73B 164(4)
C71 C72 O3 C73A 172(2)
C71 C72 O3 Na1 -57.8(5)
C73A C74A O4A C75A -169.1(16)
Na1 C74A O4A C75A 127.5(11)
C73A C74A O4A Na1 63.5(15)
C76A C75A O4A C74A 167.6(14)
C76A C75A O4A Na1 -69.6(16)
C76B C75B O4B C74B -169(2)
C76B C75B O4B Na1 68(2)
C73B C74B O4B C75B -75(3)
C73B C74B O4B Na1 50(3)
C77 C78 O5 C79 -171.2(5)
C77 C78 O5 Na2 49.9(6)
C80 C79 O5 C78 -177.3(4)
C80 C79 O5 Na2 -34.2(5)
C79 C80 O6 C81 174.2(4)
C79 C80 O6 Na2 -53.6(5)
C82 C81 O6 C80 72.8(5)
C82 C81 O6 Na2 -55.4(5)
C83 C84 O7 C85 -174.0(4)
C83 C84 O7 Na2 44.3(5)
C86 C85 O7 C84 170.5(4)
C86 C85 O7 Na2 -42.0(4)
C85 C86 O8 C87 177.5(4)
C85 C86 O8 Na2 -47.7(5)
C88 C87 O8 C86 79.2(6)
C88 C87 O8 Na2 -52.1(5)
F2 C7 F1 Na1 35.7(6)
F3 C7 F1 Na1 -76.6(5)
C3 C7 F1 Na1 159.9(3)
C75A C76A S1 C65 83(2)
C75A C76A S1 C76B -8(17)
C75A C76A S1 Na1 -19(2)
C66 C65 S1 C76A -68.6(9)
C66 C65 S1 C76B -60.9(13)
C66 C65 S1 Na1 33.9(6)
C69A C70A S2 C71 76(2)
C69A C70A S2 C70B -9(12)
C69A C70A S2 Na1 -26(2)
C72 C71 S2 C70A -123.6(7)
C72 C71 S2 C70B -112.6(10)
C72 C71 S2 Na1 -22.4(5)
C78 C77 S3 C88 -77.2(5)
C78 C77 S3 Na2 22.5(5)
C87 C88 S3 C77 74.9(5)
C87 C88 S3 Na2 -25.0(5)
C81 C82 S4 C83 82.8(4)
C81 C82 S4 Na2 -16.9(4)
C84 C83 S4 C82 -67.6(4)
C84 C83 S4 Na2 31.5(4)
